data_7718202
loop_
_publ_author_name
'Zinke, Julian'
'Bruhn, Clemens'
'Demeshko, Serhiy'
'Siemeling, Ulrich'

_publ_section_title
;
 The &#x201C;pogo stick&#x201D; complex [FeCp*{N(SiMe3)2}]: spin state
 properties, adduct formation with Lewis bases, and reactivity towards
 weakly Br\/onsted acidic protonated NHCs
;
_journal_issue 14
_journal_name_full 'Dalton Transactions'
_journal_page_first 5812
_journal_page_last 5828
_journal_paper_doi 10.1039/D5DT00300H
_journal_volume 54
_journal_year 2025
_chemical_formula_moiety 'C31 H35 Fe N2, C16 H33 Br Fe N Si2'
_chemical_formula_sum 'C47 H68 Br Fe2 N3 Si2'
_chemical_formula_weight 922.83
_space_group_crystal_system triclinic
_space_group_IT_number 2
_space_group_name_Hall '-P 1'
_space_group_name_H-M_alt 'P -1'
_atom_sites_solution_hydrogens mixed
_atom_sites_solution_primary dual
_audit_creation_date 2024-08-07
_audit_creation_method
;
Olex2 1.5
(compiled 2024.02.16 svn.r378c4104 for OlexSys, GUI svn.r6928)
;
_audit_update_record
;
2025-02-05 deposited with the CCDC.	2025-03-03 downloaded from the CCDC.
;
_cell_angle_alpha 111.389(4)
_cell_angle_beta 90.280(5)
_cell_angle_gamma 107.295(5)
_cell_formula_units_Z 4
_cell_length_a 16.6856(11)
_cell_length_b 17.8813(10)
_cell_length_c 17.8666(11)
_cell_measurement_reflns_used 27363
_cell_measurement_temperature 100(2)
_cell_measurement_theta_max 31.88
_cell_measurement_theta_min 2.07
_cell_volume 4700.5(5)
_computing_cell_refinement 'X-Area Recipe 1.36.0.0 (STOE, 2020)'
_computing_data_collection 'X-Area Pilatus3_SV 1.31.170.0 (STOE, 2020)'
_computing_data_reduction
;
X-Area Integrate 1.78.3.0 (STOE, 2020)
X-Area LANA 1.83.8.0 (STOE, 2020)
;
_computing_molecular_graphics 'Olex2 1.5 (Dolomanov et al., 2009)'
_computing_publication_material 'Olex2 1.5 (Dolomanov et al., 2009)'
_computing_structure_refinement 'SHELXL 2019/3 (Sheldrick, 2015)'
_computing_structure_solution 'SHELXT  (Sheldrick, 2015)'
_diffrn_ambient_temperature 100(2)
_diffrn_detector Pilatus200K
_diffrn_detector_area_resol_mean 5.81
_diffrn_detector_type 'DECTRIS PILATUS 200K'
_diffrn_measured_fraction_theta_full 0.973
_diffrn_measured_fraction_theta_max 0.977
_diffrn_measurement_details
;
 377 frames, detector distance = 40 mm
;
_diffrn_measurement_device 'Eulerian 4-circle diffractometer'
_diffrn_measurement_device_type 'STOE STADIVARI'
_diffrn_measurement_method 'rotation method, \w scans'
_diffrn_radiation_collimation '1.2 0.6 mm diameter'
_diffrn_radiation_monochromator 'Graded multilayer mirror'
_diffrn_radiation_polarisn_norm 0
_diffrn_radiation_probe x-ray
_diffrn_radiation_type MoK\a
_diffrn_radiation_wavelength 0.71073
_diffrn_reflns_av_R_equivalents 0.0584
_diffrn_reflns_av_unetI/netI 0.0952
_diffrn_reflns_Laue_measured_fraction_full 0.973
_diffrn_reflns_Laue_measured_fraction_max 0.977
_diffrn_reflns_limit_h_max 18
_diffrn_reflns_limit_h_min -21
_diffrn_reflns_limit_k_max 22
_diffrn_reflns_limit_k_min -18
_diffrn_reflns_limit_l_max 21
_diffrn_reflns_limit_l_min -22
_diffrn_reflns_number 34991
_diffrn_reflns_point_group_measured_fraction_full 0.973
_diffrn_reflns_point_group_measured_fraction_max 0.977
_diffrn_reflns_theta_full 25.242
_diffrn_reflns_theta_max 27.000
_diffrn_reflns_theta_min 2.072
_diffrn_source 'Mo Genix'
_diffrn_source_current 1.000
_diffrn_source_power 0.050
_diffrn_source_voltage 50
_exptl_absorpt_coefficient_mu 1.552
_exptl_absorpt_correction_T_max 0.7863
_exptl_absorpt_correction_T_min 0.3479
_exptl_absorpt_correction_type multi-scan
_exptl_absorpt_process_details
;
STOE X-Red32, absorption correction by Gaussian integration, analogous to
P. Coppens, "The Evaluation of Absorption and Extinction in Single-Crystal
Structure Analysis", published in: F. R. Ahmed (Editor), "Crystallographic
Computing", Munksgaard, Copenhagen (1970), 255 - 270. Afterwards scaling of
reflection intensities was performed within STOE LANA. J. Koziskova, F. Hahn,
J. Richter, J. Kozisek, Acta Chimica Slovaca, vol. 9, no. 2, 2016, pp. 136-140.
;
_exptl_crystal_colour yellow
_exptl_crystal_colour_primary yellow
_exptl_crystal_density_diffrn 1.304
_exptl_crystal_density_method 'not measured'
_exptl_crystal_description block
_exptl_crystal_F_000 1944
_exptl_crystal_size_max 0.27
_exptl_crystal_size_mid 0.2
_exptl_crystal_size_min 0.12
_refine_diff_density_max 0.654
_refine_diff_density_min -0.660
_refine_diff_density_rms 0.100
_refine_ls_extinction_method none
_refine_ls_goodness_of_fit_ref 1.005
_refine_ls_hydrogen_treatment mixed
_refine_ls_matrix_type full
_refine_ls_number_parameters 1079
_refine_ls_number_reflns 20059
_refine_ls_number_restraints 174
_refine_ls_restrained_S_all 1.002
_refine_ls_R_factor_all 0.1085
_refine_ls_R_factor_gt 0.0576
_refine_ls_shift/su_max 0.001
_refine_ls_shift/su_mean 0.000
_refine_ls_structure_factor_coef Fsqd
_refine_ls_weighting_details 'w=1/[\s^2^(Fo^2^)+(0.0750P)^2^+0.4610P] where P=(Fo^2^+2Fc^2^)/3'
_refine_ls_weighting_scheme calc
_refine_ls_wR_factor_gt 0.1245
_refine_ls_wR_factor_ref 0.1481
_reflns_Friedel_coverage 0.000
_reflns_number_gt 12721
_reflns_number_total 20059
_reflns_threshold_expression 'I > 2\s(I)'
_cod_data_source_file d5dt00300h2.cif
_cod_data_source_block sv1066
_cod_depositor_comments 'Adding full bibliography for 7718189--7718202.cif.'
_cod_database_code 7718202
_shelx_shelxl_version_number 2019/3
_shelx_space_group_comment
;
The symmetry employed for this shelxl refinement is uniquely defined
by the following loop, which should always be used as a source of
symmetry information in preference to the above space-group names.
They are only intended as comments.
;
_shelx_estimated_absorpt_t_max 0.836
_shelx_estimated_absorpt_t_min 0.679
_olex2_refinement_description
;
1. Fixed Uiso
 At 1.2 times of:
  All C(H) groups, All C(H,H) groups, All C(H,H,H,H) groups
 At 1.5 times of:
  All C(H,H,H) groups
2. Restrained distances
 C59-C60 \\sim C59-C60A
 with sigma of 0.02
 C60-C61 \\sim C60A-C61A
 with sigma of 0.02
 C60-C65 \\sim C60A-C65A
 with sigma of 0.02
 C59-C61 \\sim C59-C61A
 with sigma of 0.04
 C59-C65 \\sim C59-C65A
 with sigma of 0.04
 C61-C63 \\sim C61A-C63A
 with sigma of 0.04
 C61-C65 \\sim C61A-C65A
 with sigma of 0.04
 C63-C65 \\sim C63A-C65A
 with sigma of 0.04
 C63-C67 \\sim C63A-C67A
 with sigma of 0.02
 C61-C66 \\sim C61A-C66A
 with sigma of 0.02
 C60-C66 \\sim C60A-C66A
 with sigma of 0.04
 C61-C62 \\sim C61A-C62A
 with sigma of 0.02
 C62-C63 \\sim C62A-C63A
 with sigma of 0.02
 C60-C62 \\sim C60A-C62A
 with sigma of 0.04
 C62-C67 \\sim C62A-C67A
 with sigma of 0.04
 C62-C66 \\sim C62A-C66A
 with sigma of 0.04
 C65-C68 \\sim C65A-C68A
 with sigma of 0.02
 C60-C68 \\sim C60A-C68A
 with sigma of 0.04
 C62-H62 \\sim C62A-H62A
 with sigma of 0.02
 C61-H62 \\sim C61A-H62A
 with sigma of 0.04
 H62-C63 \\sim H62A-C63A
 with sigma of 0.04
 C63-C64 \\sim C63A-C64A
 with sigma of 0.02
 C64-C65 \\sim C64A-C65A
 with sigma of 0.02
 C60-C64 \\sim C60A-C64A
 with sigma of 0.04
 C64-C67 \\sim C64A-C67A
 with sigma of 0.04
 C62-C64 \\sim C62A-C64A
 with sigma of 0.04
 C64-C68 \\sim C64A-C68A
 with sigma of 0.04
 C64-H64 \\sim C64A-H64A
 with sigma of 0.02
 C63-H64 \\sim C63A-H64A
 with sigma of 0.04
 H64-C65 \\sim H64A-C65A
 with sigma of 0.04
3. Uiso/Uaniso restraints and constraints
Uanis(C61) = Uanis(C61A) = Uanis(C66) = Uanis(C66A) = Uanis(C60) = Uanis(C60A)
4. Rigid body (RIGU) restrains
 C63A, C64A, C67A, C62A, C61A, C60A, C65A, C68A, C66A, C59
 with sigma for 1-2 distances of 0.001 and sigma for 1-3 distances of 0.0001
 C60, C65, C68, C64, C63, C67, C62, C61, C66, C59
 with sigma for 1-2 distances of 0.001 and sigma for 1-3 distances of 0.0001
5. Others
 Sof(H59C)=Sof(H59D)=Sof(C60A)=Sof(C66A)=Sof(H66D)=Sof(H66E)=Sof(H66F)=
 Sof(C61A)=Sof(C62A)=Sof(C63A)=Sof(C67A)=Sof(H67D)=Sof(H67E)=Sof(H67F)=
 Sof(C64A)=Sof(C65A)=Sof(C68A)=Sof(H68D)=Sof(H68E)=Sof(H68F)=Sof(H62A)=
 Sof(H64A)=1-FVAR(1)
 Sof(H59A)=Sof(H59B)=Sof(C60)=Sof(C61)=Sof(C62)=Sof(H62)=Sof(C63)=Sof(C64)=
 Sof(H64)=Sof(C65)=Sof(C66)=Sof(H66A)=Sof(H66B)=Sof(H66C)=Sof(C67)=Sof(H67A)=
 Sof(H67B)=Sof(H67C)=Sof(C68)=Sof(H68A)=Sof(H68B)=Sof(H68C)=FVAR(1)
6.a Secondary CH2 refined with riding coordinates:
 C59(H59A,H59B), C59(H59C,H59D), C69(H69A,H69B), C12(H12A,H12B), C22(H22A,H22B)
6.b Me refined with riding coordinates:
 C66(H66A,H66B,H66C), C67(H67A,H67B,H67C), C68(H68A,H68B,H68C), C40(H40A,H40B,
 H40C), C66A(H66D,H66E,H66F), C67A(H67D,H67E,H67F), C68A(H68D,H68E,H68F)
6.c Aromatic/amide H refined with riding coordinates:
 C48(H48), C50(H50), C51(H51), C52(H52), C53(H53), C55(H55), C56(H56),
 C57(H57), C58(H58), C62(H62), C64(H64), C72(H72), C74(H74), C1(H1), C3(H3),
 C4(H4), C5(H5), C6(H6), C8(H8), C9(H9), C10(H10), C11(H11), C15(H15), C17(H17),
  C25(H25), C27(H27)
6.d Idealised Me refined as rotating group:
 C76(H76A,H76B,H76C), C77(H77A,H77B,H77C), C78(H78A,H78B,H78C), C19(H19A,H19B,
 H19C), C20(H20A,H20B,H20C), C21(H21A,H21B,H21C), C29(H29A,H29B,H29C), C30(H30A,
 H30B,H30C), C31(H31A,H31B,H31C), C37(H37A,H37B,H37C), C38(H38A,H38B,H38C),
 C39(H39A,H39B,H39C), C41(H41A,H41B,H41C), C42(H42A,H42B,H42C), C43(H43A,H43B,
 H43C), C44(H44A,H44B,H44C), C45(H45A,H45B,H45C), C46(H46A,H46B,H46C), C47(H47A,
 H47B,H47C), C84(H84A,H84B,H84C), C85(H85A,H85B,H85C), C86(H86A,H86B,H86C),
 C87(H87A,H87B,H87C), C88(H88A,H88B,H88C), C89(H89A,H89B,H89C), C90(H90A,H90B,
 H90C), C91(H91A,H91B,H91C), C92(H92A,H92B,H92C), C93(H93A,H93B,H93C), C94(H94A,
 H94B,H94C)
;
_olex2_submission_special_instructions 'No special instructions were received'

loop_
_space_group_symop_operation_xyz
'x, y, z'
'-x, -y, -z'

loop_
_atom_site_label
_atom_site_type_symbol
_atom_site_fract_x
_atom_site_fract_y
_atom_site_fract_z
_atom_site_U_iso_or_equiv
_atom_site_adp_type
_atom_site_occupancy
_atom_site_site_symmetry_order
_atom_site_calc_flag
_atom_site_refinement_flags_posn
_atom_site_refinement_flags_adp
_atom_site_refinement_flags_occupancy
_atom_site_disorder_assembly
_atom_site_disorder_group
Fe3 Fe 0.27266(4) 0.31203(3) 0.44157(4) 0.02241(14) Uani 1 1 d . . . . .
N5 N 0.1656(2) 0.33387(19) 0.3228(2) 0.0189(7) Uani 1 1 d . . . . .
N6 N 0.1528(2) 0.18988(19) 0.2951(2) 0.0205(7) Uani 1 1 d . . . . .
C48 C 0.1390(2) 0.2523(2) 0.2806(2) 0.0202(9) Uani 1 1 d . . . . .
H48 H 0.103837 0.235177 0.231381 0.024 Uiso 1 1 calc R U . . .
C49 C 0.2106(3) 0.2002(2) 0.3600(3) 0.0216(9) Uani 1 1 d . . . . .
C50 C 0.1902(3) 0.2014(2) 0.4377(3) 0.0262(10) Uani 1 1 d . . . . .
H50 H 0.135331 0.192324 0.454417 0.031 Uiso 1 1 calc R U . . .
C51 C 0.2667(3) 0.2188(3) 0.4857(3) 0.0303(10) Uani 1 1 d . . . . .
H51 H 0.272468 0.224787 0.540671 0.036 Uiso 1 1 calc R U . . .
C52 C 0.3336(3) 0.2257(2) 0.4359(3) 0.0285(10) Uani 1 1 d . . . . .
H52 H 0.391597 0.236775 0.452432 0.034 Uiso 1 1 calc R U . . .
C53 C 0.2987(3) 0.2131(3) 0.3575(3) 0.0289(10) Uani 1 1 d . . . . .
H53 H 0.328487 0.213308 0.312372 0.035 Uiso 1 1 calc R U . . .
C54 C 0.2259(3) 0.3753(2) 0.3938(3) 0.0238(9) Uani 1 1 d . . . . .
C55 C 0.3161(3) 0.4033(2) 0.3963(3) 0.0250(10) Uani 1 1 d . . . . .
H55 H 0.346903 0.400187 0.351244 0.030 Uiso 1 1 calc R U . . .
C56 C 0.3508(3) 0.4365(3) 0.4793(3) 0.0315(11) Uani 1 1 d . . . . .
H56 H 0.409328 0.458961 0.499345 0.038 Uiso 1 1 calc R U . . .
C57 C 0.2837(3) 0.4306(3) 0.5267(3) 0.0322(11) Uani 1 1 d . . . . .
H57 H 0.289327 0.448030 0.583949 0.039 Uiso 1 1 calc R U . . .
C58 C 0.2066(3) 0.3942(2) 0.4744(3) 0.0263(10) Uani 1 1 d . . . . .
H58 H 0.151463 0.384115 0.490577 0.032 Uiso 1 1 calc R U . . .
C59 C 0.1143(3) 0.1013(2) 0.2319(3) 0.0274(9) Uani 1 1 d D . . . .
H59A H 0.113808 0.059272 0.255916 0.033 Uiso 0.49(2) 1 calc R U P A 1
H59B H 0.148758 0.092484 0.186450 0.033 Uiso 0.49(2) 1 calc R U P A 1
H59C H 0.153555 0.090670 0.190855 0.033 Uiso 0.51(2) 1 calc R U P A 2
H59D H 0.108527 0.060219 0.258226 0.033 Uiso 0.51(2) 1 calc R U P A 2
C60 C 0.0237(7) 0.0885(15) 0.2003(10) 0.0296(10) Uani 0.49(2) 1 d D . P A 1
C61 C -0.0404(7) 0.0769(10) 0.2498(8) 0.0296(10) Uani 0.49(2) 1 d D . P A 1
C62 C -0.1228(7) 0.0662(11) 0.2225(9) 0.030(2) Uani 0.49(2) 1 d D . P A 1
H62 H -0.166273 0.056190 0.255199 0.036 Uiso 0.49(2) 1 calc DR U P A 1
C63 C -0.1430(7) 0.0699(9) 0.1490(9) 0.031(2) Uani 0.49(2) 1 d D . P A 1
C64 C -0.0797(9) 0.0828(9) 0.1003(8) 0.031(2) Uani 0.49(2) 1 d D . P A 1
H64 H -0.093320 0.084856 0.049582 0.038 Uiso 0.49(2) 1 calc DR U P A 1
C65 C 0.0041(8) 0.0928(13) 0.1255(9) 0.033(3) Uani 0.49(2) 1 d D . P A 1
C66 C -0.0233(9) 0.0788(8) 0.3339(8) 0.0296(10) Uani 0.49(2) 1 d D . P A 1
H66A H 0.036702 0.086542 0.345546 0.044 Uiso 0.49(2) 1 calc R U P A 1
H66B H -0.037824 0.125807 0.373821 0.044 Uiso 0.49(2) 1 calc R U P A 1
H66C H -0.057870 0.025139 0.336662 0.044 Uiso 0.49(2) 1 calc R U P A 1
C67 C -0.2322(7) 0.0610(10) 0.1217(10) 0.043(3) Uani 0.49(2) 1 d D . P A 1
H67A H -0.234581 0.065211 0.068573 0.065 Uiso 0.49(2) 1 calc R U P A 1
H67B H -0.270519 0.005816 0.117627 0.065 Uiso 0.49(2) 1 calc R U P A 1
H67C H -0.249590 0.106325 0.161058 0.065 Uiso 0.49(2) 1 calc R U P A 1
C68 C 0.0707(9) 0.1080(9) 0.0691(8) 0.032(2) Uani 0.49(2) 1 d D . P A 1
H68A H 0.126080 0.113851 0.093562 0.048 Uiso 0.49(2) 1 calc R U P A 1
H68B H 0.054979 0.059890 0.016705 0.048 Uiso 0.49(2) 1 calc R U P A 1
H68C H 0.073731 0.160034 0.060892 0.048 Uiso 0.49(2) 1 calc R U P A 1
C69 C 0.1426(3) 0.3914(2) 0.2889(3) 0.0240(9) Uani 1 1 d . . . . .
H69A H 0.187926 0.409860 0.257797 0.029 Uiso 1 1 calc R U . . .
H69B H 0.140439 0.442585 0.334556 0.029 Uiso 1 1 calc R U . . .
C70 C 0.0596(3) 0.3522(2) 0.2348(3) 0.0220(9) Uani 1 1 d . . . . .
C71 C 0.0566(3) 0.3356(2) 0.1522(3) 0.0229(9) Uani 1 1 d . . . . .
C72 C -0.0225(3) 0.3051(2) 0.1061(3) 0.0253(9) Uani 1 1 d . . . . .
H72 H -0.024795 0.292433 0.049504 0.030 Uiso 1 1 calc R U . . .
C73 C -0.0977(3) 0.2927(2) 0.1395(3) 0.0248(9) Uani 1 1 d . . . . .
C74 C -0.0931(3) 0.3082(2) 0.2213(3) 0.0251(9) Uani 1 1 d . . . . .
H74 H -0.143966 0.299162 0.245190 0.030 Uiso 1 1 calc R U . . .
C75 C -0.0163(3) 0.3367(2) 0.2696(3) 0.0230(9) Uani 1 1 d . . . . .
C76 C 0.1350(3) 0.3522(3) 0.1113(3) 0.0354(11) Uani 1 1 d . . . . .
H76A H 0.119102 0.329140 0.052462 0.053 Uiso 1 1 calc R U . . .
H76B H 0.172882 0.324734 0.124251 0.053 Uiso 1 1 calc R U . . .
H76C H 0.163963 0.413417 0.130475 0.053 Uiso 1 1 calc R U . . .
C77 C -0.1809(3) 0.2666(3) 0.0879(3) 0.0380(12) Uani 1 1 d . . . . .
H77A H -0.186952 0.315571 0.078775 0.057 Uiso 1 1 calc R U . . .
H77B H -0.227571 0.245609 0.115680 0.057 Uiso 1 1 calc R U . . .
H77C H -0.182099 0.221597 0.035649 0.057 Uiso 1 1 calc R U . . .
C78 C -0.0158(3) 0.3519(3) 0.3586(3) 0.0304(10) Uani 1 1 d . . . . .
H78A H 0.002968 0.309290 0.369199 0.046 Uiso 1 1 calc R U . . .
H78B H -0.073000 0.347590 0.373383 0.046 Uiso 1 1 calc R U . . .
H78C H 0.022988 0.408637 0.390917 0.046 Uiso 1 1 calc R U . . .
C1 C 0.3497(2) 0.7334(2) 0.3847(2) 0.0173(8) Uani 1 1 d . . . . .
H1 H 0.386756 0.743023 0.346573 0.021 Uiso 1 1 calc R U . . .
Fe1 Fe 0.20943(4) 0.70117(3) 0.50793(4) 0.01829(13) Uani 1 1 d . . . . .
N2 N 0.3466(2) 0.80228(19) 0.4446(2) 0.0179(7) Uani 1 1 d . . . . .
C2 C 0.2417(2) 0.6235(2) 0.4125(2) 0.0172(8) Uani 1 1 d . . . . .
N3 N 0.3083(2) 0.65247(19) 0.3699(2) 0.0188(7) Uani 1 1 d . . . . .
C3 C 0.2519(3) 0.6005(2) 0.4796(3) 0.0216(9) Uani 1 1 d . . . . .
H3 H 0.302991 0.599309 0.502033 0.026 Uiso 1 1 calc R U . . .
C4 C 0.1712(3) 0.5796(2) 0.5066(3) 0.0235(9) Uani 1 1 d . . . . .
H4 H 0.159144 0.562917 0.551131 0.028 Uiso 1 1 calc R U . . .
C5 C 0.1117(3) 0.5881(2) 0.4554(3) 0.0208(9) Uani 1 1 d . . . . .
H5 H 0.053077 0.577852 0.460005 0.025 Uiso 1 1 calc R U . . .
C6 C 0.1549(3) 0.6146(2) 0.3957(3) 0.0202(9) Uani 1 1 d . . . . .
H6 H 0.130571 0.624365 0.353334 0.024 Uiso 1 1 calc R U . . .
C7 C 0.2912(3) 0.8040(2) 0.5052(3) 0.0209(9) Uani 1 1 d . . . . .
C8 C 0.3083(3) 0.7988(2) 0.5809(3) 0.0242(9) Uani 1 1 d . . . . .
H8 H 0.359653 0.795965 0.601111 0.029 Uiso 1 1 calc R U . . .
C9 C 0.2349(3) 0.7986(2) 0.6208(3) 0.0261(9) Uani 1 1 d . . . . .
H9 H 0.227814 0.794410 0.672010 0.031 Uiso 1 1 calc R U . . .
C10 C 0.1737(3) 0.8059(2) 0.5701(3) 0.0257(10) Uani 1 1 d . . . . .
H10 H 0.118730 0.807587 0.582155 0.031 Uiso 1 1 calc R U . . .
C11 C 0.2079(3) 0.8103(2) 0.4989(3) 0.0224(9) Uani 1 1 d . . . . .
H11 H 0.181039 0.816354 0.455443 0.027 Uiso 1 1 calc R U . . .
C12 C 0.3255(3) 0.5842(2) 0.2991(3) 0.0221(9) Uani 1 1 d . . . . .
H12A H 0.325105 0.536536 0.315041 0.027 Uiso 1 1 calc R U . . .
H12B H 0.279223 0.562466 0.254126 0.027 Uiso 1 1 calc R U . . .
C13 C 0.4082(3) 0.6136(2) 0.2693(2) 0.0198(8) Uani 1 1 d . . . . .
C14 C 0.4835(3) 0.6262(2) 0.3146(3) 0.0237(9) Uani 1 1 d . . . . .
C15 C 0.5602(3) 0.6552(2) 0.2877(3) 0.0244(9) Uani 1 1 d . . . . .
H15 H 0.611289 0.664138 0.318289 0.029 Uiso 1 1 calc R U . . .
C16 C 0.5641(3) 0.6715(3) 0.2175(3) 0.0266(10) Uani 1 1 d . . . . .
C17 C 0.4893(3) 0.6585(3) 0.1735(3) 0.0272(10) Uani 1 1 d . . . . .
H17 H 0.491350 0.669951 0.125487 0.033 Uiso 1 1 calc R U . . .
C18 C 0.4106(3) 0.6288(2) 0.1982(3) 0.0239(9) Uani 1 1 d . . . . .
C19 C 0.4835(3) 0.6114(3) 0.3928(3) 0.0299(10) Uani 1 1 d . . . . .
H19A H 0.461982 0.652243 0.433423 0.045 Uiso 1 1 calc R U . . .
H19B H 0.541287 0.618780 0.412539 0.045 Uiso 1 1 calc R U . . .
H19C H 0.447082 0.553644 0.382943 0.045 Uiso 1 1 calc R U . . .
C20 C 0.6482(3) 0.7016(3) 0.1892(3) 0.0390(12) Uani 1 1 d . . . . .
H20A H 0.689163 0.743967 0.235807 0.058 Uiso 1 1 calc R U . . .
H20B H 0.641593 0.726962 0.150322 0.058 Uiso 1 1 calc R U . . .
H20C H 0.668629 0.653328 0.163117 0.058 Uiso 1 1 calc R U . . .
C21 C 0.3310(3) 0.6159(3) 0.1477(3) 0.0331(11) Uani 1 1 d . . . . .
H21A H 0.296044 0.556107 0.127755 0.050 Uiso 1 1 calc R U . . .
H21B H 0.346117 0.632292 0.101674 0.050 Uiso 1 1 calc R U . . .
H21C H 0.299144 0.651062 0.181111 0.050 Uiso 1 1 calc R U . . .
C22 C 0.3937(2) 0.8860(2) 0.4405(3) 0.0215(9) Uani 1 1 d . . . . .
H22A H 0.400242 0.931245 0.494788 0.026 Uiso 1 1 calc R U . . .
H22B H 0.359485 0.896808 0.402601 0.026 Uiso 1 1 calc R U . . .
C23 C 0.4797(2) 0.8914(2) 0.4136(3) 0.0200(9) Uani 1 1 d . . . . .
C24 C 0.5451(3) 0.8981(2) 0.4685(3) 0.0212(9) Uani 1 1 d . . . . .
C25 C 0.6270(3) 0.9094(2) 0.4461(3) 0.0248(9) Uani 1 1 d . . . . .
H25 H 0.671346 0.913892 0.482657 0.030 Uiso 1 1 calc R U . . .
C26 C 0.6449(3) 0.9143(3) 0.3722(3) 0.0271(10) Uani 1 1 d . . . . .
C27 C 0.5791(3) 0.9056(3) 0.3189(3) 0.0315(10) Uani 1 1 d . . . . .
H27 H 0.590594 0.908042 0.267665 0.038 Uiso 1 1 calc R U . . .
C28 C 0.4964(3) 0.8933(3) 0.3379(3) 0.0248(9) Uani 1 1 d . . . . .
C29 C 0.5297(3) 0.8942(3) 0.5499(3) 0.0254(9) Uani 1 1 d . . . . .
H29A H 0.499483 0.933841 0.577749 0.038 Uiso 1 1 calc R U . . .
H29B H 0.583925 0.909808 0.582327 0.038 Uiso 1 1 calc R U . . .
H29C H 0.495438 0.836500 0.542764 0.038 Uiso 1 1 calc R U . . .
C30 C 0.7342(3) 0.9306(3) 0.3511(3) 0.0421(13) Uani 1 1 d . . . . .
H30A H 0.768109 0.989353 0.383770 0.063 Uiso 1 1 calc R U . . .
H30B H 0.733610 0.921059 0.293479 0.063 Uiso 1 1 calc R U . . .
H30C H 0.759032 0.891924 0.362384 0.063 Uiso 1 1 calc R U . . .
C31 C 0.4283(3) 0.8835(3) 0.2762(3) 0.0335(11) Uani 1 1 d . . . . .
H31A H 0.376797 0.838844 0.275362 0.050 Uiso 1 1 calc R U . . .
H31B H 0.447477 0.868042 0.222471 0.050 Uiso 1 1 calc R U . . .
H31C H 0.416429 0.937134 0.290413 0.050 Uiso 1 1 calc R U . . .
Br1 Br 0.19980(3) 0.76108(3) 0.28296(3) 0.02746(11) Uani 1 1 d . . . . .
Fe2 Fe 0.06043(4) 0.78332(3) 0.26967(4) 0.02063(14) Uani 1 1 d . . . . .
Si1 Si -0.02202(9) 0.59516(7) 0.15389(8) 0.0317(3) Uani 1 1 d . . . . .
N1 N -0.0227(2) 0.6703(2) 0.2474(2) 0.0253(8) Uani 1 1 d . . . . .
Si2 Si -0.07756(8) 0.64888(7) 0.31997(8) 0.0255(3) Uani 1 1 d . . . . .
C32 C 0.1317(3) 0.9244(3) 0.2760(3) 0.0272(10) Uani 1 1 d . . . . .
C33 C 0.0992(3) 0.9310(2) 0.3500(3) 0.0264(10) Uani 1 1 d . . . . .
C34 C 0.0100(3) 0.8964(2) 0.3343(3) 0.0256(10) Uani 1 1 d . . . . .
C35 C -0.0127(3) 0.8677(2) 0.2494(3) 0.0261(10) Uani 1 1 d . . . . .
C36 C 0.0620(3) 0.8835(3) 0.2128(3) 0.0290(10) Uani 1 1 d . . . . .
C37 C 0.2231(3) 0.9563(3) 0.2655(3) 0.0400(13) Uani 1 1 d . . . . .
H37A H 0.257904 0.945107 0.301901 0.060 Uiso 1 1 calc R U . . .
H37B H 0.239883 1.017425 0.278522 0.060 Uiso 1 1 calc R U . . .
H37C H 0.231117 0.927102 0.209269 0.060 Uiso 1 1 calc R U . . .
C38 C 0.1518(3) 0.9706(3) 0.4313(3) 0.0370(12) Uani 1 1 d . . . . .
H38A H 0.121011 0.947595 0.468773 0.056 Uiso 1 1 calc R U . . .
H38B H 0.163632 1.032185 0.452509 0.056 Uiso 1 1 calc R U . . .
H38C H 0.205276 0.957973 0.425769 0.056 Uiso 1 1 calc R U . . .
C39 C -0.0501(3) 0.9014(3) 0.3967(3) 0.0350(11) Uani 1 1 d . . . . .
H39A H -0.098834 0.849285 0.377705 0.053 Uiso 1 1 calc R U . . .
H39B H -0.069603 0.950193 0.405489 0.053 Uiso 1 1 calc R U . . .
H39C H -0.021254 0.907994 0.447727 0.053 Uiso 1 1 calc R U . . .
C40 C -0.1023(3) 0.8304(3) 0.2065(3) 0.0393(12) Uani 1 1 d . . . . .
H40A H -0.142258 0.826096 0.245894 0.059 Uiso 1 1 calc R U . . .
H40B H -0.112336 0.867077 0.180557 0.059 Uiso 1 1 calc R U . . .
H40C H -0.110185 0.773790 0.165207 0.059 Uiso 1 1 calc R U . . .
C41 C 0.0672(4) 0.8706(3) 0.1252(3) 0.0451(14) Uani 1 1 d . . . . .
H41A H 0.117083 0.853776 0.108150 0.068 Uiso 1 1 calc R U . . .
H41B H 0.071860 0.923690 0.118397 0.068 Uiso 1 1 calc R U . . .
H41C H 0.016141 0.826117 0.091856 0.068 Uiso 1 1 calc R U . . .
C42 C -0.1317(4) 0.5225(3) 0.1053(3) 0.0528(15) Uani 1 1 d . . . . .
H42A H -0.128357 0.480018 0.052988 0.079 Uiso 1 1 calc R U . . .
H42B H -0.165623 0.555666 0.096745 0.079 Uiso 1 1 calc R U . . .
H42C H -0.158129 0.494001 0.140705 0.079 Uiso 1 1 calc R U . . .
C43 C 0.0458(4) 0.5305(3) 0.1592(3) 0.0412(13) Uani 1 1 d . . . . .
H43A H 0.104069 0.567816 0.180620 0.062 Uiso 1 1 calc R U . . .
H43B H 0.044875 0.489117 0.104796 0.062 Uiso 1 1 calc R U . . .
H43C H 0.024202 0.500601 0.194934 0.062 Uiso 1 1 calc R U . . .
C44 C 0.0221(4) 0.6469(3) 0.0821(3) 0.0465(14) Uani 1 1 d . . . . .
H44A H -0.013079 0.679772 0.075296 0.070 Uiso 1 1 calc R U . . .
H44B H 0.022315 0.603229 0.029415 0.070 Uiso 1 1 calc R U . . .
H44C H 0.080055 0.684735 0.103895 0.070 Uiso 1 1 calc R U . . .
C45 C -0.0195(3) 0.7225(3) 0.4233(3) 0.0286(10) Uani 1 1 d . . . . .
H45A H 0.032175 0.709599 0.431781 0.043 Uiso 1 1 calc R U . . .
H45B H -0.055808 0.714926 0.464709 0.043 Uiso 1 1 calc R U . . .
H45C H -0.004509 0.781260 0.427437 0.043 Uiso 1 1 calc R U . . .
C46 C -0.1862(3) 0.6584(3) 0.3141(3) 0.0377(12) Uani 1 1 d . . . . .
H46A H -0.182622 0.711272 0.307379 0.057 Uiso 1 1 calc R U . . .
H46B H -0.210352 0.658788 0.364082 0.057 Uiso 1 1 calc R U . . .
H46C H -0.222509 0.610125 0.267725 0.057 Uiso 1 1 calc R U . . .
C47 C -0.0952(3) 0.5389(3) 0.3186(3) 0.0344(11) Uani 1 1 d . . . . .
H47A H -0.124831 0.533165 0.364411 0.052 Uiso 1 1 calc R U . . .
H47B H -0.040507 0.529961 0.322864 0.052 Uiso 1 1 calc R U . . .
H47C H -0.129492 0.496652 0.267747 0.052 Uiso 1 1 calc R U . . .
Br2 Br 0.30731(3) 0.28481(4) 0.18446(3) 0.04749(16) Uani 1 1 d . . . . .
Fe4 Fe 0.43736(4) 0.27622(4) 0.11523(4) 0.02217(14) Uani 1 1 d . . . . .
Si3 Si 0.56405(8) 0.32866(7) 0.26965(7) 0.0241(3) Uani 1 1 d . . . . .
Si4 Si 0.48523(8) 0.14176(7) 0.16154(8) 0.0283(3) Uani 1 1 d . . . . .
N4 N 0.5017(2) 0.2476(2) 0.1873(2) 0.0221(8) Uani 1 1 d . . . . .
C79 C 0.4064(3) 0.3373(3) 0.0280(3) 0.0286(10) Uani 1 1 d . . . . .
C80 C 0.4956(3) 0.3623(3) 0.0452(3) 0.0291(10) Uani 1 1 d . . . . .
C81 C 0.5214(3) 0.2892(3) 0.0124(3) 0.0290(10) Uani 1 1 d . . . . .
C82 C 0.4470(3) 0.2180(3) -0.0236(3) 0.0290(10) Uani 1 1 d . . . . .
C83 C 0.3759(3) 0.2484(3) -0.0137(3) 0.0285(10) Uani 1 1 d . . . . .
C84 C 0.3541(3) 0.3954(3) 0.0485(3) 0.0452(14) Uani 1 1 d . . . . .
H84A H 0.366580 0.430452 0.016083 0.068 Uiso 1 1 calc R U . . .
H84B H 0.367466 0.432007 0.106215 0.068 Uiso 1 1 calc R U . . .
H84C H 0.293923 0.361715 0.036575 0.068 Uiso 1 1 calc R U . . .
C85 C 0.5529(4) 0.4526(3) 0.0794(3) 0.0472(14) Uani 1 1 d . . . . .
H85A H 0.532207 0.484832 0.127949 0.071 Uiso 1 1 calc R U . . .
H85B H 0.553600 0.477685 0.038870 0.071 Uiso 1 1 calc R U . . .
H85C H 0.610304 0.454155 0.093722 0.071 Uiso 1 1 calc R U . . .
C86 C 0.6102(3) 0.2872(3) 0.0177(3) 0.0434(13) Uani 1 1 d . . . . .
H86A H 0.649646 0.342005 0.022131 0.065 Uiso 1 1 calc R U . . .
H86B H 0.616838 0.242301 -0.031148 0.065 Uiso 1 1 calc R U . . .
H86C H 0.622154 0.275822 0.065504 0.065 Uiso 1 1 calc R U . . .
C87 C 0.4436(4) 0.1280(3) -0.0724(3) 0.0445(13) Uani 1 1 d . . . . .
H87A H 0.500596 0.123591 -0.069840 0.067 Uiso 1 1 calc R U . . .
H87B H 0.421590 0.112148 -0.128882 0.067 Uiso 1 1 calc R U . . .
H87C H 0.406307 0.089839 -0.050045 0.067 Uiso 1 1 calc R U . . .
C88 C 0.2851(3) 0.1941(3) -0.0446(3) 0.0443(13) Uani 1 1 d . . . . .
H88A H 0.279907 0.161487 -0.103011 0.067 Uiso 1 1 calc R U . . .
H88B H 0.249171 0.230381 -0.034492 0.067 Uiso 1 1 calc R U . . .
H88C H 0.267184 0.155056 -0.016581 0.067 Uiso 1 1 calc R U . . .
C89 C 0.6763(3) 0.3307(3) 0.2762(3) 0.0388(12) Uani 1 1 d . . . . .
H89A H 0.708186 0.376919 0.326299 0.058 Uiso 1 1 calc R U . . .
H89B H 0.701437 0.339801 0.229493 0.058 Uiso 1 1 calc R U . . .
H89C H 0.678404 0.276565 0.276321 0.058 Uiso 1 1 calc R U . . .
C90 C 0.5649(4) 0.4334(3) 0.2700(3) 0.0495(15) Uani 1 1 d . . . . .
H90A H 0.589108 0.477726 0.323565 0.074 Uiso 1 1 calc R U . . .
H90B H 0.506838 0.431407 0.257424 0.074 Uiso 1 1 calc R U . . .
H90C H 0.599123 0.446174 0.229063 0.074 Uiso 1 1 calc R U . . .
C91 C 0.5287(3) 0.3285(3) 0.3688(3) 0.0353(11) Uani 1 1 d . . . . .
H91A H 0.471712 0.333251 0.371360 0.053 Uiso 1 1 calc R U . . .
H91B H 0.567898 0.376680 0.413177 0.053 Uiso 1 1 calc R U . . .
H91C H 0.528107 0.275521 0.373671 0.053 Uiso 1 1 calc R U . . .
C92 C 0.4958(4) 0.1127(3) 0.2509(4) 0.0602(18) Uani 1 1 d . . . . .
H92A H 0.552811 0.143794 0.280552 0.090 Uiso 1 1 calc R U . . .
H92B H 0.486275 0.051595 0.232127 0.090 Uiso 1 1 calc R U . . .
H92C H 0.453882 0.127487 0.286729 0.090 Uiso 1 1 calc R U . . .
C93 C 0.5631(4) 0.1043(3) 0.0936(4) 0.0482(14) Uani 1 1 d . . . . .
H93A H 0.550016 0.043001 0.078146 0.072 Uiso 1 1 calc R U . . .
H93B H 0.620530 0.133680 0.122541 0.072 Uiso 1 1 calc R U . . .
H93C H 0.559098 0.116579 0.044850 0.072 Uiso 1 1 calc R U . . .
C94 C 0.3756(3) 0.0767(3) 0.1101(3) 0.0450(13) Uani 1 1 d . . . . .
H94A H 0.335153 0.085922 0.149391 0.068 Uiso 1 1 calc R U . . .
H94B H 0.371069 0.016562 0.087804 0.068 Uiso 1 1 calc R U . . .
H94C H 0.362858 0.093495 0.066136 0.068 Uiso 1 1 calc R U . . .
C60A C 0.0304(7) 0.0855(15) 0.1902(9) 0.0296(10) Uani 0.51(2) 1 d D . P A 2
C66A C -0.0343(8) 0.0658(7) 0.3120(8) 0.0296(10) Uani 0.51(2) 1 d D . P A 2
H66D H -0.090493 0.055081 0.329951 0.044 Uiso 0.51(2) 1 calc R U P A 2
H66E H -0.012452 0.019681 0.308529 0.044 Uiso 0.51(2) 1 calc R U P A 2
H66F H 0.004131 0.119640 0.350821 0.044 Uiso 0.51(2) 1 calc R U P A 2
C61A C -0.0406(6) 0.0707(10) 0.2296(8) 0.0296(10) Uani 0.51(2) 1 d D . P A 2
C62A C -0.1184(7) 0.0613(10) 0.1924(11) 0.040(3) Uani 0.51(2) 1 d D . P A 2
C63A C -0.1254(9) 0.0667(8) 0.1178(11) 0.041(3) Uani 0.51(2) 1 d D . P A 2
C67A C -0.2119(9) 0.0541(13) 0.0794(15) 0.077(5) Uani 0.51(2) 1 d D . P A 2
H67D H -0.207111 0.059711 0.026942 0.116 Uiso 0.51(2) 1 calc R U P A 2
H67E H -0.249891 -0.002565 0.071458 0.116 Uiso 0.51(2) 1 calc R U P A 2
H67F H -0.234841 0.097019 0.115034 0.116 Uiso 0.51(2) 1 calc R U P A 2
C64A C -0.0535(10) 0.0837(10) 0.0807(10) 0.048(3) Uani 0.51(2) 1 d D . P A 2
C65A C 0.0252(9) 0.0924(12) 0.1149(9) 0.036(3) Uani 0.51(2) 1 d D . P A 2
C68A C 0.1021(11) 0.1106(14) 0.0714(10) 0.058(4) Uani 0.51(2) 1 d D . P A 2
H68D H 0.152247 0.114897 0.103589 0.087 Uiso 0.51(2) 1 calc R U P A 2
H68E H 0.093338 0.064522 0.018211 0.087 Uiso 0.51(2) 1 calc R U P A 2
H68F H 0.110480 0.164186 0.064460 0.087 Uiso 0.51(2) 1 calc R U P A 2
H62A H -0.166(3) 0.057(8) 0.221(4) 0.070 Uiso 0.51(2) 1 d D U P A 2
H64A H -0.058(3) 0.092(7) 0.031(3) 0.070 Uiso 0.51(2) 1 d D U P A 2

loop_
_atom_site_aniso_label
_atom_site_aniso_U_11
_atom_site_aniso_U_22
_atom_site_aniso_U_33
_atom_site_aniso_U_23
_atom_site_aniso_U_13
_atom_site_aniso_U_12
Fe3 0.0223(3) 0.0160(3) 0.0295(4) 0.0098(3) 0.0006(3) 0.0057(2)
N5 0.0169(18) 0.0151(16) 0.0257(19) 0.0086(14) 0.0015(14) 0.0057(13)
N6 0.0159(18) 0.0166(17) 0.028(2) 0.0070(14) 0.0022(15) 0.0066(14)
C48 0.017(2) 0.022(2) 0.021(2) 0.0069(17) 0.0031(17) 0.0074(16)
C49 0.023(2) 0.0157(19) 0.029(2) 0.0064(17) 0.0044(18) 0.0122(17)
C50 0.029(2) 0.017(2) 0.037(3) 0.0144(19) 0.005(2) 0.0068(18)
C51 0.038(3) 0.021(2) 0.035(3) 0.016(2) 0.001(2) 0.0080(19)
C52 0.026(2) 0.019(2) 0.044(3) 0.012(2) 0.003(2) 0.0110(18)
C53 0.029(3) 0.025(2) 0.039(3) 0.014(2) 0.005(2) 0.0151(19)
C54 0.025(2) 0.015(2) 0.031(3) 0.0116(18) -0.0008(19) 0.0040(17)
C55 0.019(2) 0.018(2) 0.039(3) 0.0174(19) -0.0010(19) 0.0007(17)
C56 0.030(3) 0.021(2) 0.043(3) 0.017(2) -0.006(2) 0.0019(19)
C57 0.046(3) 0.017(2) 0.033(3) 0.0087(19) -0.001(2) 0.011(2)
C58 0.034(3) 0.018(2) 0.030(3) 0.0098(18) 0.007(2) 0.0121(19)
C59 0.0287(16) 0.0107(19) 0.034(2) -0.0003(17) -0.0033(15) 0.0056(16)
C60 0.0294(13) 0.0129(18) 0.036(3) -0.001(2) -0.0065(14) 0.0046(12)
C61 0.0294(13) 0.0129(18) 0.036(3) -0.001(2) -0.0065(14) 0.0046(12)
C62 0.030(2) 0.021(6) 0.035(5) 0.007(5) -0.002(3) 0.007(4)
C63 0.032(3) 0.017(5) 0.035(5) 0.006(5) -0.008(3) -0.001(4)
C64 0.036(4) 0.018(6) 0.033(5) 0.005(4) -0.005(3) 0.005(5)
C65 0.037(4) 0.019(7) 0.036(4) 0.001(4) -0.004(3) 0.011(5)
C66 0.0294(13) 0.0129(18) 0.036(3) -0.001(2) -0.0065(14) 0.0046(12)
C67 0.032(4) 0.036(6) 0.052(8) 0.015(6) -0.013(4) 0.000(4)
C68 0.036(5) 0.017(5) 0.035(5) -0.001(4) -0.005(5) 0.011(5)
C69 0.027(2) 0.017(2) 0.035(3) 0.0154(18) 0.0037(19) 0.0093(17)
C70 0.018(2) 0.017(2) 0.037(3) 0.0146(18) 0.0057(18) 0.0091(16)
C71 0.024(2) 0.019(2) 0.028(2) 0.0099(18) 0.0069(19) 0.0108(17)
C72 0.024(2) 0.022(2) 0.030(3) 0.0083(18) 0.0046(19) 0.0088(18)
C73 0.018(2) 0.019(2) 0.037(3) 0.0109(19) -0.0004(19) 0.0060(17)
C74 0.018(2) 0.022(2) 0.036(3) 0.0119(19) 0.0067(19) 0.0072(17)
C75 0.025(2) 0.018(2) 0.027(2) 0.0100(18) 0.0048(18) 0.0064(17)
C76 0.030(3) 0.045(3) 0.044(3) 0.027(2) 0.012(2) 0.016(2)
C77 0.022(3) 0.041(3) 0.047(3) 0.015(2) -0.003(2) 0.007(2)
C78 0.026(3) 0.034(3) 0.030(3) 0.012(2) 0.007(2) 0.008(2)
C1 0.014(2) 0.0169(19) 0.021(2) 0.0082(16) 0.0011(16) 0.0037(15)
Fe1 0.0170(3) 0.0151(3) 0.0238(3) 0.0083(2) 0.0040(2) 0.0057(2)
N2 0.0159(17) 0.0132(16) 0.0234(19) 0.0069(14) 0.0024(14) 0.0031(13)
C2 0.0126(19) 0.0130(18) 0.025(2) 0.0061(16) 0.0051(16) 0.0039(15)
N3 0.0197(18) 0.0147(16) 0.0221(19) 0.0067(14) 0.0068(14) 0.0062(13)
C3 0.024(2) 0.017(2) 0.027(2) 0.0086(17) 0.0050(18) 0.0091(17)
C4 0.028(2) 0.017(2) 0.031(2) 0.0144(18) 0.0092(19) 0.0075(17)
C5 0.016(2) 0.0161(19) 0.028(2) 0.0058(17) 0.0032(17) 0.0043(16)
C6 0.021(2) 0.0151(19) 0.023(2) 0.0068(16) 0.0015(17) 0.0046(16)
C7 0.017(2) 0.0129(19) 0.028(2) 0.0059(17) 0.0031(17) 0.0016(15)
C8 0.022(2) 0.019(2) 0.027(2) 0.0067(17) -0.0023(18) 0.0018(17)
C9 0.027(2) 0.024(2) 0.024(2) 0.0081(18) 0.0060(19) 0.0046(18)
C10 0.027(2) 0.015(2) 0.036(3) 0.0071(18) 0.012(2) 0.0106(18)
C11 0.023(2) 0.0139(19) 0.031(2) 0.0072(17) 0.0078(18) 0.0077(16)
C12 0.024(2) 0.017(2) 0.022(2) 0.0011(17) 0.0069(18) 0.0091(17)
C13 0.021(2) 0.0148(19) 0.021(2) 0.0031(16) 0.0055(17) 0.0055(16)
C14 0.029(2) 0.016(2) 0.028(2) 0.0083(18) 0.0079(19) 0.0096(17)
C15 0.020(2) 0.025(2) 0.028(2) 0.0091(18) 0.0018(18) 0.0080(17)
C16 0.026(2) 0.023(2) 0.029(3) 0.0092(19) 0.0091(19) 0.0055(18)
C17 0.034(3) 0.029(2) 0.022(2) 0.0123(19) 0.008(2) 0.013(2)
C18 0.027(2) 0.017(2) 0.027(2) 0.0045(17) 0.0045(19) 0.0111(17)
C19 0.027(3) 0.035(3) 0.030(3) 0.018(2) 0.005(2) 0.007(2)
C20 0.026(3) 0.045(3) 0.048(3) 0.025(3) 0.011(2) 0.005(2)
C21 0.031(3) 0.041(3) 0.033(3) 0.018(2) 0.000(2) 0.014(2)
C22 0.019(2) 0.0136(19) 0.034(3) 0.0110(17) 0.0056(18) 0.0055(16)
C23 0.018(2) 0.0112(19) 0.029(2) 0.0083(17) 0.0040(17) 0.0022(15)
C24 0.021(2) 0.0119(19) 0.029(2) 0.0066(17) 0.0004(18) 0.0048(16)
C25 0.019(2) 0.019(2) 0.034(3) 0.0086(18) 0.0011(19) 0.0058(17)
C26 0.018(2) 0.021(2) 0.039(3) 0.0074(19) 0.0074(19) 0.0058(17)
C27 0.027(3) 0.033(3) 0.032(3) 0.014(2) 0.006(2) 0.005(2)
C28 0.021(2) 0.022(2) 0.029(2) 0.0096(18) 0.0034(18) 0.0039(17)
C29 0.023(2) 0.024(2) 0.031(3) 0.0123(19) 0.0020(19) 0.0089(18)
C30 0.021(3) 0.049(3) 0.052(3) 0.017(3) 0.014(2) 0.009(2)
C31 0.024(2) 0.043(3) 0.037(3) 0.023(2) 0.003(2) 0.004(2)
Br1 0.0216(2) 0.0281(2) 0.0382(3) 0.0170(2) 0.00219(19) 0.01029(18)
Fe2 0.0205(3) 0.0166(3) 0.0251(3) 0.0071(2) 0.0023(3) 0.0077(2)
Si1 0.0428(8) 0.0203(6) 0.0268(7) 0.0056(5) 0.0000(6) 0.0074(6)
N1 0.024(2) 0.0185(18) 0.032(2) 0.0087(15) 0.0016(16) 0.0050(15)
Si2 0.0212(6) 0.0221(6) 0.0322(7) 0.0107(5) 0.0027(5) 0.0052(5)
C32 0.026(2) 0.019(2) 0.040(3) 0.0126(19) 0.008(2) 0.0110(18)
C33 0.028(2) 0.020(2) 0.033(3) 0.0087(19) 0.002(2) 0.0126(18)
C34 0.030(3) 0.016(2) 0.030(3) 0.0062(18) 0.0037(19) 0.0101(18)
C35 0.024(2) 0.017(2) 0.038(3) 0.0075(19) -0.001(2) 0.0111(17)
C36 0.044(3) 0.017(2) 0.030(3) 0.0098(18) 0.005(2) 0.014(2)
C37 0.028(3) 0.031(3) 0.066(4) 0.023(3) 0.012(3) 0.011(2)
C38 0.043(3) 0.019(2) 0.043(3) 0.004(2) -0.010(2) 0.010(2)
C39 0.033(3) 0.036(3) 0.041(3) 0.015(2) 0.014(2) 0.018(2)
C40 0.035(3) 0.028(2) 0.049(3) 0.008(2) -0.012(2) 0.012(2)
C41 0.076(4) 0.033(3) 0.033(3) 0.013(2) 0.010(3) 0.026(3)
C42 0.057(4) 0.035(3) 0.046(4) 0.005(3) -0.011(3) 0.000(3)
C43 0.057(4) 0.030(3) 0.036(3) 0.006(2) 0.010(3) 0.022(2)
C44 0.081(4) 0.031(3) 0.024(3) 0.007(2) 0.006(3) 0.019(3)
C45 0.019(2) 0.031(2) 0.039(3) 0.017(2) 0.006(2) 0.0071(18)
C46 0.024(3) 0.038(3) 0.049(3) 0.016(2) 0.003(2) 0.008(2)
C47 0.041(3) 0.023(2) 0.036(3) 0.013(2) 0.009(2) 0.005(2)
Br2 0.0350(3) 0.0898(4) 0.0435(3) 0.0398(3) 0.0212(2) 0.0383(3)
Fe4 0.0203(3) 0.0275(3) 0.0217(3) 0.0112(3) 0.0038(3) 0.0096(3)
Si3 0.0225(6) 0.0227(6) 0.0249(7) 0.0074(5) -0.0002(5) 0.0064(5)
Si4 0.0347(8) 0.0209(6) 0.0274(7) 0.0096(5) -0.0024(6) 0.0061(5)
N4 0.0216(19) 0.0209(18) 0.0214(19) 0.0064(14) -0.0008(15) 0.0058(14)
C79 0.032(3) 0.031(2) 0.032(3) 0.018(2) 0.011(2) 0.016(2)
C80 0.027(3) 0.032(2) 0.030(3) 0.018(2) 0.003(2) 0.0050(19)
C81 0.027(3) 0.038(3) 0.030(3) 0.021(2) 0.006(2) 0.013(2)
C82 0.042(3) 0.026(2) 0.022(2) 0.0133(19) 0.004(2) 0.011(2)
C83 0.025(2) 0.038(3) 0.026(2) 0.020(2) 0.0047(19) 0.005(2)
C84 0.051(3) 0.052(3) 0.058(4) 0.033(3) 0.021(3) 0.036(3)
C85 0.049(3) 0.037(3) 0.049(3) 0.022(3) 0.000(3) -0.002(2)
C86 0.037(3) 0.057(3) 0.055(4) 0.038(3) 0.016(3) 0.019(3)
C87 0.070(4) 0.041(3) 0.028(3) 0.014(2) 0.015(3) 0.024(3)
C88 0.029(3) 0.060(3) 0.041(3) 0.030(3) -0.004(2) -0.003(2)
C89 0.020(2) 0.055(3) 0.036(3) 0.015(2) 0.003(2) 0.007(2)
C90 0.063(4) 0.023(3) 0.049(3) 0.003(2) -0.023(3) 0.008(2)
C91 0.027(3) 0.045(3) 0.029(3) 0.009(2) 0.002(2) 0.012(2)
C92 0.093(5) 0.034(3) 0.050(4) 0.024(3) -0.014(3) 0.006(3)
C93 0.057(4) 0.033(3) 0.056(4) 0.007(3) 0.011(3) 0.029(3)
C94 0.040(3) 0.035(3) 0.049(3) 0.015(2) -0.003(3) -0.001(2)
C60A 0.0294(13) 0.0129(18) 0.036(3) -0.001(2) -0.0065(14) 0.0046(12)
C66A 0.0294(13) 0.0129(18) 0.036(3) -0.001(2) -0.0065(14) 0.0046(12)
C61A 0.0294(13) 0.0129(18) 0.036(3) -0.001(2) -0.0065(14) 0.0046(12)
C62A 0.029(2) 0.022(6) 0.061(6) 0.016(6) -0.014(3) -0.002(4)
C63A 0.042(4) 0.013(5) 0.056(6) 0.008(5) -0.021(3) -0.003(5)
C67A 0.046(5) 0.067(10) 0.119(13) 0.056(13) -0.035(6) -0.006(7)
C64A 0.048(4) 0.030(7) 0.051(6) 0.011(6) -0.018(3) -0.001(5)
C65A 0.045(4) 0.011(6) 0.036(4) 0.000(4) -0.012(3) -0.002(5)
C68A 0.049(6) 0.080(11) 0.032(5) 0.019(6) -0.012(5) 0.005(7)

loop_
_atom_type_symbol
_atom_type_description
_atom_type_scat_dispersion_real
_atom_type_scat_dispersion_imag
_atom_type_scat_source
C C 0.0033 0.0016 'International Tables Vol C Tables 4.2.6.8 and 6.1.1.4'
H H 0.0000 0.0000 'International Tables Vol C Tables 4.2.6.8 and 6.1.1.4'
Br Br -0.2901 2.4595 'International Tables Vol C Tables 4.2.6.8 and 6.1.1.4'
Fe Fe 0.3463 0.8444 'International Tables Vol C Tables 4.2.6.8 and 6.1.1.4'
N N 0.0061 0.0033 'International Tables Vol C Tables 4.2.6.8 and 6.1.1.4'
Si Si 0.0817 0.0704 'International Tables Vol C Tables 4.2.6.8 and 6.1.1.4'

loop_
_exptl_crystal_face_index_h
_exptl_crystal_face_index_k
_exptl_crystal_face_index_l
_exptl_crystal_face_perp_dist
6 0 1 0.0980
-6 0 -1 0.1130
0 3 -1 0.1190
2 -7 3 0.1510
-1 0 4 0.0810
1 0 -4 0.0340
-3 5 4 0.1230
1 -4 6 0.1370

loop_
_geom_angle_atom_site_label_1
_geom_angle_atom_site_label_2
_geom_angle_atom_site_label_3
_geom_angle
_geom_angle_site_symmetry_1
_geom_angle_site_symmetry_3
_geom_angle_publ_flag
C49 Fe3 C50 41.91(17) . . ?
C49 Fe3 C51 69.59(17) . . ?
C49 Fe3 C52 69.32(17) . . ?
C49 Fe3 C53 41.84(17) . . ?
C49 Fe3 C54 95.36(17) . . ?
C49 Fe3 C55 114.19(18) . . ?
C49 Fe3 C56 154.03(19) . . ?
C49 Fe3 C57 154.46(18) . . ?
C49 Fe3 C58 114.77(17) . . ?
C50 Fe3 C51 40.67(17) . . ?
C50 Fe3 C52 68.71(17) . . ?
C50 Fe3 C53 70.04(18) . . ?
C50 Fe3 C55 152.08(17) . . ?
C50 Fe3 C56 163.79(19) . . ?
C50 Fe3 C57 125.37(19) . . ?
C51 Fe3 C56 131.49(18) . . ?
C52 Fe3 C51 40.71(18) . . ?
C52 Fe3 C56 114.89(18) . . ?
C52 Fe3 C57 132.44(18) . . ?
C53 Fe3 C51 69.32(18) . . ?
C53 Fe3 C52 40.87(17) . . ?
C53 Fe3 C55 101.33(19) . . ?
C53 Fe3 C56 123.7(2) . . ?
C53 Fe3 C57 162.9(2) . . ?
C54 Fe3 C50 115.28(17) . . ?
C54 Fe3 C51 155.18(18) . . ?
C54 Fe3 C52 152.70(19) . . ?
C54 Fe3 C53 112.99(18) . . ?
C54 Fe3 C55 42.11(17) . . ?
C54 Fe3 C56 69.40(17) . . ?
C54 Fe3 C57 69.35(18) . . ?
C54 Fe3 C58 41.75(17) . . ?
C55 Fe3 C51 162.13(18) . . ?
C55 Fe3 C52 122.59(18) . . ?
C55 Fe3 C56 40.73(17) . . ?
C55 Fe3 C57 68.52(19) . . ?
C57 Fe3 C51 116.24(18) . . ?
C57 Fe3 C56 39.88(19) . . ?
C58 Fe3 C50 104.35(18) . . ?
C58 Fe3 C51 125.86(19) . . ?
C58 Fe3 C52 165.34(19) . . ?
C58 Fe3 C53 150.64(18) . . ?
C58 Fe3 C55 69.70(18) . . ?
C58 Fe3 C56 68.16(18) . . ?
C58 Fe3 C57 40.55(17) . . ?
C48 N5 C54 124.9(3) . . ?
C48 N5 C69 118.9(3) . . ?
C54 N5 C69 115.5(3) . . ?
C48 N6 C49 125.0(3) . . ?
C48 N6 C59 117.4(3) . . ?
C49 N6 C59 116.9(3) . . ?
N5 C48 N6 130.6(4) . . ?
N5 C48 H48 114.7 . . ?
N6 C48 H48 114.7 . . ?
N6 C49 Fe3 121.8(2) . . ?
C50 C49 Fe3 71.6(2) . . ?
C50 C49 N6 125.9(4) . . ?
C53 C49 Fe3 71.7(2) . . ?
C53 C49 N6 124.7(4) . . ?
C53 C49 C50 109.4(4) . . ?
Fe3 C50 H50 127.5 . . ?
C49 C50 Fe3 66.5(2) . . ?
C49 C50 H50 126.2 . . ?
C51 C50 Fe3 71.3(2) . . ?
C51 C50 C49 107.6(4) . . ?
C51 C50 H50 126.2 . . ?
Fe3 C51 H51 127.8 . . ?
C50 C51 Fe3 68.0(2) . . ?
C50 C51 H51 126.2 . . ?
C50 C51 C52 107.5(4) . . ?
C52 C51 Fe3 69.5(2) . . ?
C52 C51 H51 126.2 . . ?
Fe3 C52 H52 128.0 . . ?
C51 C52 Fe3 69.8(2) . . ?
C51 C52 H52 125.6 . . ?
C53 C52 Fe3 68.2(2) . . ?
C53 C52 C51 108.7(4) . . ?
C53 C52 H52 125.6 . . ?
Fe3 C53 H53 127.4 . . ?
C49 C53 Fe3 66.5(2) . . ?
C49 C53 C52 106.7(4) . . ?
C49 C53 H53 126.7 . . ?
C52 C53 Fe3 71.0(3) . . ?
C52 C53 H53 126.7 . . ?
N5 C54 Fe3 122.0(3) . . ?
N5 C54 C55 126.2(4) . . ?
C55 C54 Fe3 71.4(2) . . ?
C58 C54 Fe3 71.2(2) . . ?
C58 C54 N5 125.6(4) . . ?
C58 C54 C55 108.2(4) . . ?
Fe3 C55 H55 127.2 . . ?
C54 C55 Fe3 66.5(2) . . ?
C54 C55 H55 126.6 . . ?
C56 C55 Fe3 71.2(2) . . ?
C56 C55 C54 106.8(4) . . ?
C56 C55 H55 126.6 . . ?
Fe3 C56 H56 128.0 . . ?
C55 C56 Fe3 68.0(2) . . ?
C55 C56 H56 125.7 . . ?
C57 C56 Fe3 69.8(2) . . ?
C57 C56 C55 108.6(4) . . ?
C57 C56 H56 125.7 . . ?
Fe3 C57 H57 127.5 . . ?
C56 C57 Fe3 70.3(3) . . ?
C56 C57 H57 125.8 . . ?
C56 C57 C58 108.4(4) . . ?
C58 C57 Fe3 67.9(2) . . ?
C58 C57 H57 125.8 . . ?
Fe3 C58 H58 126.9 . . ?
C54 C58 Fe3 67.1(2) . . ?
C54 C58 H58 126.0 . . ?
C57 C58 Fe3 71.5(2) . . ?
C57 C58 C54 108.0(4) . . ?
C57 C58 H58 126.0 . . ?
N6 C59 H59A 109.7 . . ?
N6 C59 H59B 109.7 . . ?
N6 C59 H59C 108.7 . . ?
N6 C59 H59D 108.7 . . ?
N6 C59 C60 109.9(9) . . ?
H59A C59 H59B 108.2 . . ?
H59C C59 H59D 107.6 . . ?
C60 C59 H59A 109.7 . . ?
C60 C59 H59B 109.7 . . ?
C60A C59 N6 114.2(9) . . ?
C60A C59 H59C 108.7 . . ?
C60A C59 H59D 108.7 . . ?
C61 C60 C59 118.7(9) . . ?
C61 C60 C65 119.5(8) . . ?
C65 C60 C59 121.8(9) . . ?
C60 C61 C66 122.8(9) . . ?
C62 C61 C60 119.5(9) . . ?
C62 C61 C66 117.7(9) . . ?
C61 C62 H62 119.2 . . ?
C63 C62 C61 121.6(10) . . ?
C63 C62 H62 119.2 . . ?
C62 C63 C64 119.2(9) . . ?
C62 C63 C67 120.9(10) . . ?
C64 C63 C67 119.8(10) . . ?
C63 C64 H64 119.7 . . ?
C63 C64 C65 120.7(9) . . ?
C65 C64 H64 119.7 . . ?
C60 C65 C68 122.8(9) . . ?
C64 C65 C60 119.5(10) . . ?
C64 C65 C68 117.7(9) . . ?
C61 C66 H66A 109.5 . . ?
C61 C66 H66B 109.5 . . ?
C61 C66 H66C 109.5 . . ?
H66A C66 H66B 109.5 . . ?
H66A C66 H66C 109.5 . . ?
H66B C66 H66C 109.5 . . ?
C63 C67 H67A 109.5 . . ?
C63 C67 H67B 109.5 . . ?
C63 C67 H67C 109.5 . . ?
H67A C67 H67B 109.5 . . ?
H67A C67 H67C 109.5 . . ?
H67B C67 H67C 109.5 . . ?
C65 C68 H68A 109.5 . . ?
C65 C68 H68B 109.5 . . ?
C65 C68 H68C 109.5 . . ?
H68A C68 H68B 109.5 . . ?
H68A C68 H68C 109.5 . . ?
H68B C68 H68C 109.5 . . ?
N5 C69 H69A 108.6 . . ?
N5 C69 H69B 108.6 . . ?
N5 C69 C70 114.6(3) . . ?
H69A C69 H69B 107.6 . . ?
C70 C69 H69A 108.6 . . ?
C70 C69 H69B 108.6 . . ?
C71 C70 C69 121.0(4) . . ?
C71 C70 C75 119.8(4) . . ?
C75 C70 C69 119.0(4) . . ?
C70 C71 C72 118.4(4) . . ?
C70 C71 C76 122.7(4) . . ?
C72 C71 C76 118.8(4) . . ?
C71 C72 H72 118.6 . . ?
C73 C72 C71 122.8(4) . . ?
C73 C72 H72 118.6 . . ?
C72 C73 C77 120.3(4) . . ?
C74 C73 C72 117.6(4) . . ?
C74 C73 C77 122.0(4) . . ?
C73 C74 H74 119.0 . . ?
C73 C74 C75 122.1(4) . . ?
C75 C74 H74 119.0 . . ?
C70 C75 C78 121.5(4) . . ?
C74 C75 C70 119.2(4) . . ?
C74 C75 C78 119.3(4) . . ?
C71 C76 H76A 109.5 . . ?
C71 C76 H76B 109.5 . . ?
C71 C76 H76C 109.5 . . ?
H76A C76 H76B 109.5 . . ?
H76A C76 H76C 109.5 . . ?
H76B C76 H76C 109.5 . . ?
C73 C77 H77A 109.5 . . ?
C73 C77 H77B 109.5 . . ?
C73 C77 H77C 109.5 . . ?
H77A C77 H77B 109.5 . . ?
H77A C77 H77C 109.5 . . ?
H77B C77 H77C 109.5 . . ?
C75 C78 H78A 109.5 . . ?
C75 C78 H78B 109.5 . . ?
C75 C78 H78C 109.5 . . ?
H78A C78 H78B 109.5 . . ?
H78A C78 H78C 109.5 . . ?
H78B C78 H78C 109.5 . . ?
N2 C1 H1 115.3 . . ?
N2 C1 N3 129.3(4) . . ?
N3 C1 H1 115.3 . . ?
C2 Fe1 C3 41.89(16) . . ?
C2 Fe1 C4 69.31(16) . . ?
C2 Fe1 C5 69.23(16) . . ?
C2 Fe1 C6 41.83(16) . . ?
C2 Fe1 C8 113.83(17) . . ?
C2 Fe1 C9 153.49(17) . . ?
C2 Fe1 C10 154.17(17) . . ?
C2 Fe1 C11 114.39(16) . . ?
C3 Fe1 C4 40.67(16) . . ?
C3 Fe1 C5 68.64(16) . . ?
C3 Fe1 C6 70.12(16) . . ?
C3 Fe1 C9 124.29(17) . . ?
C3 Fe1 C10 163.51(17) . . ?
C4 Fe1 C5 40.33(16) . . ?
C4 Fe1 C9 116.14(17) . . ?
C5 Fe1 C9 132.92(17) . . ?
C6 Fe1 C4 69.05(16) . . ?
C6 Fe1 C5 40.95(16) . . ?
C6 Fe1 C9 163.96(17) . . ?
C6 Fe1 C10 124.21(17) . . ?
C7 Fe1 C2 95.04(16) . . ?
C7 Fe1 C3 114.88(17) . . ?
C7 Fe1 C4 154.91(17) . . ?
C7 Fe1 C5 152.64(17) . . ?
C7 Fe1 C6 112.73(17) . . ?
C7 Fe1 C8 41.89(17) . . ?
C7 Fe1 C9 69.54(17) . . ?
C7 Fe1 C10 69.31(17) . . ?
C7 Fe1 C11 42.24(16) . . ?
C8 Fe1 C3 103.32(17) . . ?
C8 Fe1 C4 125.59(17) . . ?
C8 Fe1 C5 165.01(16) . . ?
C8 Fe1 C6 150.00(17) . . ?
C8 Fe1 C9 40.66(17) . . ?
C8 Fe1 C10 68.56(17) . . ?
C8 Fe1 C11 70.13(17) . . ?
C10 Fe1 C4 131.97(17) . . ?
C10 Fe1 C5 115.62(17) . . ?
C10 Fe1 C9 40.46(16) . . ?
C11 Fe1 C3 152.10(17) . . ?
C11 Fe1 C4 162.17(17) . . ?
C11 Fe1 C5 122.97(16) . . ?
C11 Fe1 C6 101.54(16) . . ?
C11 Fe1 C9 68.99(17) . . ?
C11 Fe1 C10 40.51(16) . . ?
C1 N2 C7 125.4(3) . . ?
C1 N2 C22 117.2(3) . . ?
C7 N2 C22 116.4(3) . . ?
N3 C2 Fe1 122.4(3) . . ?
C3 C2 Fe1 71.4(2) . . ?
C3 C2 N3 125.2(3) . . ?
C3 C2 C6 109.5(3) . . ?
C6 C2 Fe1 71.7(2) . . ?
C6 C2 N3 125.4(4) . . ?
C1 N3 C2 124.9(3) . . ?
C1 N3 C12 119.6(3) . . ?
C2 N3 C12 115.3(3) . . ?
Fe1 C3 H3 127.1 . . ?
C2 C3 Fe1 66.7(2) . . ?
C2 C3 H3 126.4 . . ?
C4 C3 Fe1 71.3(2) . . ?
C4 C3 C2 107.2(4) . . ?
C4 C3 H3 126.4 . . ?
Fe1 C4 H4 127.8 . . ?
C3 C4 Fe1 68.1(2) . . ?
C3 C4 H4 125.9 . . ?
C3 C4 C5 108.3(4) . . ?
C5 C4 Fe1 69.8(2) . . ?
C5 C4 H4 125.9 . . ?
Fe1 C5 H5 127.9 . . ?
C4 C5 Fe1 69.8(2) . . ?
C4 C5 H5 125.6 . . ?
C4 C5 C6 108.7(4) . . ?
C6 C5 Fe1 68.2(2) . . ?
C6 C5 H5 125.6 . . ?
Fe1 C6 H6 127.3 . . ?
C2 C6 Fe1 66.5(2) . . ?
C2 C6 C5 106.3(3) . . ?
C2 C6 H6 126.8 . . ?
C5 C6 Fe1 70.8(2) . . ?
C5 C6 H6 126.8 . . ?
N2 C7 Fe1 122.6(3) . . ?
N2 C7 C11 125.0(4) . . ?
C8 C7 Fe1 71.5(2) . . ?
C8 C7 N2 126.2(4) . . ?
C8 C7 C11 108.8(4) . . ?
C11 C7 Fe1 71.5(2) . . ?
Fe1 C8 H8 127.3 . . ?
C7 C8 Fe1 66.6(2) . . ?
C7 C8 H8 126.1 . . ?
C9 C8 Fe1 71.5(2) . . ?
C9 C8 C7 107.7(4) . . ?
C9 C8 H8 126.1 . . ?
Fe1 C9 H9 127.9 . . ?
C8 C9 Fe1 67.8(2) . . ?
C8 C9 H9 126.2 . . ?
C8 C9 C10 107.6(4) . . ?
C10 C9 Fe1 69.6(2) . . ?
C10 C9 H9 126.2 . . ?
Fe1 C10 H10 127.9 . . ?
C9 C10 Fe1 70.0(2) . . ?
C9 C10 H10 125.4 . . ?
C11 C10 Fe1 68.3(2) . . ?
C11 C10 C9 109.2(4) . . ?
C11 C10 H10 125.4 . . ?
Fe1 C11 H11 127.3 . . ?
C7 C11 Fe1 66.3(2) . . ?
C7 C11 H11 126.7 . . ?
C10 C11 Fe1 71.2(2) . . ?
C10 C11 C7 106.6(4) . . ?
C10 C11 H11 126.7 . . ?
N3 C12 H12A 108.9 . . ?
N3 C12 H12B 108.9 . . ?
H12A C12 H12B 107.7 . . ?
C13 C12 N3 113.5(3) . . ?
C13 C12 H12A 108.9 . . ?
C13 C12 H12B 108.9 . . ?
C14 C13 C12 118.9(4) . . ?
C18 C13 C12 120.6(4) . . ?
C18 C13 C14 120.4(4) . . ?
C13 C14 C19 121.9(4) . . ?
C15 C14 C13 118.8(4) . . ?
C15 C14 C19 119.3(4) . . ?
C14 C15 H15 119.1 . . ?
C16 C15 C14 121.8(4) . . ?
C16 C15 H15 119.1 . . ?
C15 C16 C20 120.5(4) . . ?
C17 C16 C15 118.7(4) . . ?
C17 C16 C20 120.8(4) . . ?
C16 C17 H17 119.3 . . ?
C16 C17 C18 121.4(4) . . ?
C18 C17 H17 119.3 . . ?
C13 C18 C17 118.9(4) . . ?
C13 C18 C21 121.9(4) . . ?
C17 C18 C21 119.1(4) . . ?
C14 C19 H19A 109.5 . . ?
C14 C19 H19B 109.5 . . ?
C14 C19 H19C 109.5 . . ?
H19A C19 H19B 109.5 . . ?
H19A C19 H19C 109.5 . . ?
H19B C19 H19C 109.5 . . ?
C16 C20 H20A 109.5 . . ?
C16 C20 H20B 109.5 . . ?
C16 C20 H20C 109.5 . . ?
H20A C20 H20B 109.5 . . ?
H20A C20 H20C 109.5 . . ?
H20B C20 H20C 109.5 . . ?
C18 C21 H21A 109.5 . . ?
C18 C21 H21B 109.5 . . ?
C18 C21 H21C 109.5 . . ?
H21A C21 H21B 109.5 . . ?
H21A C21 H21C 109.5 . . ?
H21B C21 H21C 109.5 . . ?
N2 C22 H22A 108.8 . . ?
N2 C22 H22B 108.8 . . ?
N2 C22 C23 113.9(3) . . ?
H22A C22 H22B 107.7 . . ?
C23 C22 H22A 108.8 . . ?
C23 C22 H22B 108.8 . . ?
C24 C23 C22 118.3(4) . . ?
C28 C23 C22 121.6(4) . . ?
C28 C23 C24 120.1(4) . . ?
C23 C24 C29 121.9(4) . . ?
C25 C24 C23 118.6(4) . . ?
C25 C24 C29 119.4(4) . . ?
C24 C25 H25 119.1 . . ?
C26 C25 C24 121.8(4) . . ?
C26 C25 H25 119.1 . . ?
C25 C26 C27 118.3(4) . . ?
C25 C26 C30 120.8(4) . . ?
C27 C26 C30 121.0(5) . . ?
C26 C27 H27 118.9 . . ?
C26 C27 C28 122.2(4) . . ?
C28 C27 H27 118.9 . . ?
C23 C28 C27 119.0(4) . . ?
C23 C28 C31 122.2(4) . . ?
C27 C28 C31 118.8(4) . . ?
C24 C29 H29A 109.5 . . ?
C24 C29 H29B 109.5 . . ?
C24 C29 H29C 109.5 . . ?
H29A C29 H29B 109.5 . . ?
H29A C29 H29C 109.5 . . ?
H29B C29 H29C 109.5 . . ?
C26 C30 H30A 109.5 . . ?
C26 C30 H30B 109.5 . . ?
C26 C30 H30C 109.5 . . ?
H30A C30 H30B 109.5 . . ?
H30A C30 H30C 109.5 . . ?
H30B C30 H30C 109.5 . . ?
C28 C31 H31A 109.5 . . ?
C28 C31 H31B 109.5 . . ?
C28 C31 H31C 109.5 . . ?
H31A C31 H31B 109.5 . . ?
H31A C31 H31C 109.5 . . ?
H31B C31 H31C 109.5 . . ?
N1 Fe2 Br1 103.59(10) . . ?
N1 Fe2 C32 164.46(15) . . ?
N1 Fe2 C33 145.44(16) . . ?
N1 Fe2 C34 114.29(15) . . ?
N1 Fe2 C35 107.44(15) . . ?
N1 Fe2 C36 130.04(16) . . ?
C32 Fe2 Br1 90.17(10) . . ?
C33 Fe2 Br1 99.61(11) . . ?
C33 Fe2 C32 34.29(15) . . ?
C34 Fe2 Br1 133.39(11) . . ?
C34 Fe2 C32 57.84(15) . . ?
C34 Fe2 C33 34.88(15) . . ?
C34 Fe2 C36 58.76(16) . . ?
C35 Fe2 Br1 147.54(11) . . ?
C35 Fe2 C32 57.93(15) . . ?
C35 Fe2 C33 58.19(15) . . ?
C35 Fe2 C34 35.54(15) . . ?
C35 Fe2 C36 35.16(16) . . ?
C36 Fe2 Br1 114.32(12) . . ?
C36 Fe2 C32 34.90(15) . . ?
C36 Fe2 C33 58.02(15) . . ?
N1 Si1 C42 112.1(2) . . ?
N1 Si1 C43 112.2(2) . . ?
N1 Si1 C44 110.7(2) . . ?
C43 Si1 C42 109.3(2) . . ?
C43 Si1 C44 106.3(3) . . ?
C44 Si1 C42 105.9(3) . . ?
Si1 N1 Fe2 113.9(2) . . ?
Si2 N1 Fe2 121.3(2) . . ?
Si2 N1 Si1 124.2(2) . . ?
N1 Si2 C45 110.52(19) . . ?
N1 Si2 C46 112.6(2) . . ?
N1 Si2 C47 115.1(2) . . ?
C45 Si2 C47 104.6(2) . . ?
C46 Si2 C45 108.4(2) . . ?
C46 Si2 C47 105.0(2) . . ?
C33 C32 Fe2 71.8(2) . . ?
C33 C32 C36 107.8(4) . . ?
C33 C32 C37 126.1(4) . . ?
C36 C32 Fe2 70.5(2) . . ?
C36 C32 C37 126.1(4) . . ?
C37 C32 Fe2 124.3(3) . . ?
C32 C33 Fe2 74.0(2) . . ?
C32 C33 C34 108.6(4) . . ?
C32 C33 C38 124.7(4) . . ?
C34 C33 Fe2 70.8(2) . . ?
C34 C33 C38 126.7(4) . . ?
C38 C33 Fe2 122.5(3) . . ?
C33 C34 Fe2 74.3(2) . . ?
C33 C34 C35 107.5(4) . . ?
C33 C34 C39 126.1(4) . . ?
C35 C34 Fe2 71.7(2) . . ?
C35 C34 C39 125.8(4) . . ?
C39 C34 Fe2 126.6(3) . . ?
C34 C35 Fe2 72.8(2) . . ?
C34 C35 C40 125.4(4) . . ?
C36 C35 Fe2 73.7(2) . . ?
C36 C35 C34 108.6(4) . . ?
C36 C35 C40 126.0(4) . . ?
C40 C35 Fe2 121.8(3) . . ?
C32 C36 Fe2 74.6(2) . . ?
C32 C36 C41 125.6(5) . . ?
C35 C36 Fe2 71.1(2) . . ?
C35 C36 C32 107.5(4) . . ?
C35 C36 C41 126.5(5) . . ?
C41 C36 Fe2 125.9(3) . . ?
C32 C37 H37A 109.5 . . ?
C32 C37 H37B 109.5 . . ?
C32 C37 H37C 109.5 . . ?
H37A C37 H37B 109.5 . . ?
H37A C37 H37C 109.5 . . ?
H37B C37 H37C 109.5 . . ?
C33 C38 H38A 109.5 . . ?
C33 C38 H38B 109.5 . . ?
C33 C38 H38C 109.5 . . ?
H38A C38 H38B 109.5 . . ?
H38A C38 H38C 109.5 . . ?
H38B C38 H38C 109.5 . . ?
C34 C39 H39A 109.5 . . ?
C34 C39 H39B 109.5 . . ?
C34 C39 H39C 109.5 . . ?
H39A C39 H39B 109.5 . . ?
H39A C39 H39C 109.5 . . ?
H39B C39 H39C 109.5 . . ?
C35 C40 H40A 109.5 . . ?
C35 C40 H40B 109.5 . . ?
C35 C40 H40C 109.5 . . ?
H40A C40 H40B 109.5 . . ?
H40A C40 H40C 109.5 . . ?
H40B C40 H40C 109.5 . . ?
C36 C41 H41A 109.5 . . ?
C36 C41 H41B 109.5 . . ?
C36 C41 H41C 109.5 . . ?
H41A C41 H41B 109.5 . . ?
H41A C41 H41C 109.5 . . ?
H41B C41 H41C 109.5 . . ?
Si1 C42 H42A 109.5 . . ?
Si1 C42 H42B 109.5 . . ?
Si1 C42 H42C 109.5 . . ?
H42A C42 H42B 109.5 . . ?
H42A C42 H42C 109.5 . . ?
H42B C42 H42C 109.5 . . ?
Si1 C43 H43A 109.5 . . ?
Si1 C43 H43B 109.5 . . ?
Si1 C43 H43C 109.5 . . ?
H43A C43 H43B 109.5 . . ?
H43A C43 H43C 109.5 . . ?
H43B C43 H43C 109.5 . . ?
Si1 C44 H44A 109.5 . . ?
Si1 C44 H44B 109.5 . . ?
Si1 C44 H44C 109.5 . . ?
H44A C44 H44B 109.5 . . ?
H44A C44 H44C 109.5 . . ?
H44B C44 H44C 109.5 . . ?
Si2 C45 H45A 109.5 . . ?
Si2 C45 H45B 109.5 . . ?
Si2 C45 H45C 109.5 . . ?
H45A C45 H45B 109.5 . . ?
H45A C45 H45C 109.5 . . ?
H45B C45 H45C 109.5 . . ?
Si2 C46 H46A 109.5 . . ?
Si2 C46 H46B 109.5 . . ?
Si2 C46 H46C 109.5 . . ?
H46A C46 H46B 109.5 . . ?
H46A C46 H46C 109.5 . . ?
H46B C46 H46C 109.5 . . ?
Si2 C47 H47A 109.5 . . ?
Si2 C47 H47B 109.5 . . ?
Si2 C47 H47C 109.5 . . ?
H47A C47 H47B 109.5 . . ?
H47A C47 H47C 109.5 . . ?
H47B C47 H47C 109.5 . . ?
N4 Fe4 Br2 102.00(11) . . ?
N4 Fe4 C79 160.85(15) . . ?
N4 Fe4 C80 125.51(15) . . ?
N4 Fe4 C81 106.22(15) . . ?
N4 Fe4 C82 117.02(15) . . ?
N4 Fe4 C83 150.34(15) . . ?
C79 Fe4 Br2 93.22(11) . . ?
C79 Fe4 C81 58.82(15) . . ?
C79 Fe4 C82 58.92(15) . . ?
C80 Fe4 Br2 122.09(12) . . ?
C80 Fe4 C79 35.38(15) . . ?
C80 Fe4 C81 35.33(15) . . ?
C80 Fe4 C82 58.89(15) . . ?
C80 Fe4 C83 58.89(15) . . ?
C81 Fe4 Br2 151.73(10) . . ?
C82 Fe4 Br2 128.54(12) . . ?
C82 Fe4 C81 35.33(15) . . ?
C83 Fe4 Br2 96.24(11) . . ?
C83 Fe4 C79 35.21(15) . . ?
C83 Fe4 C81 59.01(16) . . ?
C83 Fe4 C82 35.68(15) . . ?
N4 Si3 C89 113.5(2) . . ?
N4 Si3 C90 111.2(2) . . ?
N4 Si3 C91 114.3(2) . . ?
C89 Si3 C90 107.2(3) . . ?
C89 Si3 C91 105.4(2) . . ?
C90 Si3 C91 104.7(2) . . ?
N4 Si4 C92 113.5(2) . . ?
N4 Si4 C93 111.8(2) . . ?
N4 Si4 C94 111.5(2) . . ?
C92 Si4 C93 106.0(3) . . ?
C94 Si4 C92 104.7(3) . . ?
C94 Si4 C93 108.9(3) . . ?
Si3 N4 Fe4 117.56(17) . . ?
Si3 N4 Si4 126.8(2) . . ?
Si4 N4 Fe4 115.56(18) . . ?
C80 C79 Fe4 71.9(2) . . ?
C80 C79 C84 125.8(4) . . ?
C83 C79 Fe4 72.3(2) . . ?
C83 C79 C80 108.1(4) . . ?
C83 C79 C84 126.0(4) . . ?
C84 C79 Fe4 122.9(3) . . ?
C79 C80 Fe4 72.7(2) . . ?
C79 C80 C81 108.6(4) . . ?
C79 C80 C85 124.6(4) . . ?
C81 C80 Fe4 73.4(2) . . ?
C81 C80 C85 126.0(4) . . ?
C85 C80 Fe4 127.9(3) . . ?
C80 C81 Fe4 71.2(3) . . ?
C80 C81 C82 107.5(4) . . ?
C80 C81 C86 126.1(4) . . ?
C82 C81 Fe4 71.9(3) . . ?
C82 C81 C86 126.3(4) . . ?
C86 C81 Fe4 120.5(3) . . ?
C81 C82 Fe4 72.8(3) . . ?
C81 C82 C83 107.8(4) . . ?
C81 C82 C87 126.5(5) . . ?
C83 C82 Fe4 71.8(3) . . ?
C83 C82 C87 125.3(4) . . ?
C87 C82 Fe4 126.5(3) . . ?
C79 C83 Fe4 72.5(2) . . ?
C79 C83 C82 108.0(4) . . ?
C79 C83 C88 126.8(4) . . ?
C82 C83 Fe4 72.5(3) . . ?
C82 C83 C88 125.2(4) . . ?
C88 C83 Fe4 121.9(3) . . ?
C79 C84 H84A 109.5 . . ?
C79 C84 H84B 109.5 . . ?
C79 C84 H84C 109.5 . . ?
H84A C84 H84B 109.5 . . ?
H84A C84 H84C 109.5 . . ?
H84B C84 H84C 109.5 . . ?
C80 C85 H85A 109.5 . . ?
C80 C85 H85B 109.5 . . ?
C80 C85 H85C 109.5 . . ?
H85A C85 H85B 109.5 . . ?
H85A C85 H85C 109.5 . . ?
H85B C85 H85C 109.5 . . ?
C81 C86 H86A 109.5 . . ?
C81 C86 H86B 109.5 . . ?
C81 C86 H86C 109.5 . . ?
H86A C86 H86B 109.5 . . ?
H86A C86 H86C 109.5 . . ?
H86B C86 H86C 109.5 . . ?
C82 C87 H87A 109.5 . . ?
C82 C87 H87B 109.5 . . ?
C82 C87 H87C 109.5 . . ?
H87A C87 H87B 109.5 . . ?
H87A C87 H87C 109.5 . . ?
H87B C87 H87C 109.5 . . ?
C83 C88 H88A 109.5 . . ?
C83 C88 H88B 109.5 . . ?
C83 C88 H88C 109.5 . . ?
H88A C88 H88B 109.5 . . ?
H88A C88 H88C 109.5 . . ?
H88B C88 H88C 109.5 . . ?
Si3 C89 H89A 109.5 . . ?
Si3 C89 H89B 109.5 . . ?
Si3 C89 H89C 109.5 . . ?
H89A C89 H89B 109.5 . . ?
H89A C89 H89C 109.5 . . ?
H89B C89 H89C 109.5 . . ?
Si3 C90 H90A 109.5 . . ?
Si3 C90 H90B 109.5 . . ?
Si3 C90 H90C 109.5 . . ?
H90A C90 H90B 109.5 . . ?
H90A C90 H90C 109.5 . . ?
H90B C90 H90C 109.5 . . ?
Si3 C91 H91A 109.5 . . ?
Si3 C91 H91B 109.5 . . ?
Si3 C91 H91C 109.5 . . ?
H91A C91 H91B 109.5 . . ?
H91A C91 H91C 109.5 . . ?
H91B C91 H91C 109.5 . . ?
Si4 C92 H92A 109.5 . . ?
Si4 C92 H92B 109.5 . . ?
Si4 C92 H92C 109.5 . . ?
H92A C92 H92B 109.5 . . ?
H92A C92 H92C 109.5 . . ?
H92B C92 H92C 109.5 . . ?
Si4 C93 H93A 109.5 . . ?
Si4 C93 H93B 109.5 . . ?
Si4 C93 H93C 109.5 . . ?
H93A C93 H93B 109.5 . . ?
H93A C93 H93C 109.5 . . ?
H93B C93 H93C 109.5 . . ?
Si4 C94 H94A 109.5 . . ?
Si4 C94 H94B 109.5 . . ?
Si4 C94 H94C 109.5 . . ?
H94A C94 H94B 109.5 . . ?
H94A C94 H94C 109.5 . . ?
H94B C94 H94C 109.5 . . ?
C61A C60A C59 119.1(8) . . ?
C61A C60A C65A 121.3(9) . . ?
C65A C60A C59 119.5(9) . . ?
H66D C66A H66E 109.5 . . ?
H66D C66A H66F 109.5 . . ?
H66E C66A H66F 109.5 . . ?
C61A C66A H66D 109.5 . . ?
C61A C66A H66E 109.5 . . ?
C61A C66A H66F 109.5 . . ?
C60A C61A C66A 121.2(8) . . ?
C60A C61A C62A 118.9(9) . . ?
C62A C61A C66A 119.9(9) . . ?
C61A C62A H62A 119(3) . . ?
C63A C62A C61A 120.9(10) . . ?
C63A C62A H62A 120(3) . . ?
C62A C63A C67A 118.6(12) . . ?
C62A C63A C64A 119.1(9) . . ?
C64A C63A C67A 122.2(11) . . ?
C63A C67A H67D 109.5 . . ?
C63A C67A H67E 109.5 . . ?
C63A C67A H67F 109.5 . . ?
H67D C67A H67E 109.5 . . ?
H67D C67A H67F 109.5 . . ?
H67E C67A H67F 109.5 . . ?
C63A C64A C65A 122.0(10) . . ?
C63A C64A H64A 119(3) . . ?
C65A C64A H64A 119(3) . . ?
C60A C65A C68A 122.3(10) . . ?
C64A C65A C60A 117.8(10) . . ?
C64A C65A C68A 119.9(10) . . ?
C65A C68A H68D 109.5 . . ?
C65A C68A H68E 109.5 . . ?
C65A C68A H68F 109.5 . . ?
H68D C68A H68E 109.5 . . ?
H68D C68A H68F 109.5 . . ?
H68E C68A H68F 109.5 . . ?

loop_
_geom_bond_atom_site_label_1
_geom_bond_atom_site_label_2
_geom_bond_distance
_geom_bond_site_symmetry_2
_geom_bond_publ_flag
Fe3 C49 1.955(4) . ?
Fe3 C50 2.023(4) . ?
Fe3 C51 2.066(4) . ?
Fe3 C52 2.062(4) . ?
Fe3 C53 2.025(4) . ?
Fe3 C54 1.960(4) . ?
Fe3 C55 2.027(4) . ?
Fe3 C56 2.069(4) . ?
Fe3 C57 2.062(4) . ?
Fe3 C58 2.015(4) . ?
N5 C48 1.305(5) . ?
N5 C54 1.425(5) . ?
N5 C69 1.502(4) . ?
N6 C48 1.315(5) . ?
N6 C49 1.427(5) . ?
N6 C59 1.510(5) . ?
C48 H48 0.9500 . ?
C49 C50 1.424(6) . ?
C49 C53 1.422(6) . ?
C50 H50 0.9500 . ?
C50 C51 1.421(6) . ?
C51 H51 0.9500 . ?
C51 C52 1.436(6) . ?
C52 H52 0.9500 . ?
C52 C53 1.427(6) . ?
C53 H53 0.9500 . ?
C54 C55 1.434(6) . ?
C54 C58 1.417(6) . ?
C55 H55 0.9500 . ?
C55 C56 1.426(6) . ?
C56 H56 0.9500 . ?
C56 C57 1.409(7) . ?
C57 H57 0.9500 . ?
C57 C58 1.413(6) . ?
C58 H58 0.9500 . ?
C59 H59A 0.9900 . ?
C59 H59B 0.9900 . ?
C59 H59C 0.9900 . ?
C59 H59D 0.9900 . ?
C59 C60 1.532(10) . ?
C59 C60A 1.482(10) . ?
C60 C61 1.406(11) . ?
C60 C65 1.410(11) . ?
C61 C62 1.391(10) . ?
C61 C66 1.514(11) . ?
C62 H62 0.9500 . ?
C62 C63 1.383(13) . ?
C63 C64 1.391(14) . ?
C63 C67 1.509(11) . ?
C64 H64 0.9500 . ?
C64 C65 1.406(12) . ?
C65 C68 1.536(13) . ?
C66 H66A 0.9800 . ?
C66 H66B 0.9800 . ?
C66 H66C 0.9800 . ?
C67 H67A 0.9800 . ?
C67 H67B 0.9800 . ?
C67 H67C 0.9800 . ?
C68 H68A 0.9800 . ?
C68 H68B 0.9800 . ?
C68 H68C 0.9800 . ?
C69 H69A 0.9900 . ?
C69 H69B 0.9900 . ?
C69 C70 1.502(6) . ?
C70 C71 1.394(6) . ?
C70 C75 1.411(6) . ?
C71 C72 1.397(6) . ?
C71 C76 1.506(6) . ?
C72 H72 0.9500 . ?
C72 C73 1.385(6) . ?
C73 C74 1.382(6) . ?
C73 C77 1.510(6) . ?
C74 H74 0.9500 . ?
C74 C75 1.388(6) . ?
C75 C78 1.512(6) . ?
C76 H76A 0.9800 . ?
C76 H76B 0.9800 . ?
C76 H76C 0.9800 . ?
C77 H77A 0.9800 . ?
C77 H77B 0.9800 . ?
C77 H77C 0.9800 . ?
C78 H78A 0.9800 . ?
C78 H78B 0.9800 . ?
C78 H78C 0.9800 . ?
C1 H1 0.9500 . ?
C1 N2 1.321(5) . ?
C1 N3 1.328(5) . ?
Fe1 C2 1.962(4) . ?
Fe1 C3 2.024(4) . ?
Fe1 C4 2.066(4) . ?
Fe1 C5 2.066(4) . ?
Fe1 C6 2.031(4) . ?
Fe1 C7 1.954(4) . ?
Fe1 C8 2.019(4) . ?
Fe1 C9 2.067(4) . ?
Fe1 C10 2.062(4) . ?
Fe1 C11 2.024(4) . ?
N2 C7 1.424(5) . ?
N2 C22 1.498(5) . ?
C2 N3 1.427(5) . ?
C2 C3 1.426(5) . ?
C2 C6 1.427(5) . ?
N3 C12 1.504(5) . ?
C3 H3 0.9500 . ?
C3 C4 1.422(6) . ?
C4 H4 0.9500 . ?
C4 C5 1.424(6) . ?
C5 H5 0.9500 . ?
C5 C6 1.434(6) . ?
C6 H6 0.9500 . ?
C7 C8 1.422(6) . ?
C7 C11 1.435(6) . ?
C8 H8 0.9500 . ?
C8 C9 1.420(6) . ?
C9 H9 0.9500 . ?
C9 C10 1.428(6) . ?
C10 H10 0.9500 . ?
C10 C11 1.415(6) . ?
C11 H11 0.9500 . ?
C12 H12A 0.9900 . ?
C12 H12B 0.9900 . ?
C12 C13 1.498(6) . ?
C13 C14 1.405(6) . ?
C13 C18 1.392(6) . ?
C14 C15 1.389(6) . ?
C14 C19 1.512(6) . ?
C15 H15 0.9500 . ?
C15 C16 1.385(6) . ?
C16 C17 1.384(6) . ?
C16 C20 1.508(6) . ?
C17 H17 0.9500 . ?
C17 C18 1.400(6) . ?
C18 C21 1.512(6) . ?
C19 H19A 0.9800 . ?
C19 H19B 0.9800 . ?
C19 H19C 0.9800 . ?
C20 H20A 0.9800 . ?
C20 H20B 0.9800 . ?
C20 H20C 0.9800 . ?
C21 H21A 0.9800 . ?
C21 H21B 0.9800 . ?
C21 H21C 0.9800 . ?
C22 H22A 0.9900 . ?
C22 H22B 0.9900 . ?
C22 C23 1.503(5) . ?
C23 C24 1.413(5) . ?
C23 C28 1.392(6) . ?
C24 C25 1.403(6) . ?
C24 C29 1.501(6) . ?
C25 H25 0.9500 . ?
C25 C26 1.383(6) . ?
C26 C27 1.385(6) . ?
C26 C30 1.508(6) . ?
C27 H27 0.9500 . ?
C27 C28 1.395(6) . ?
C28 C31 1.506(6) . ?
C29 H29A 0.9800 . ?
C29 H29B 0.9800 . ?
C29 H29C 0.9800 . ?
C30 H30A 0.9800 . ?
C30 H30B 0.9800 . ?
C30 H30C 0.9800 . ?
C31 H31A 0.9800 . ?
C31 H31B 0.9800 . ?
C31 H31C 0.9800 . ?
Br1 Fe2 2.4972(7) . ?
Fe2 N1 1.976(3) . ?
Fe2 C32 2.408(4) . ?
Fe2 C33 2.380(4) . ?
Fe2 C34 2.335(4) . ?
Fe2 C35 2.320(4) . ?
Fe2 C36 2.353(4) . ?
Si1 N1 1.724(4) . ?
Si1 C42 1.881(5) . ?
Si1 C43 1.867(5) . ?
Si1 C44 1.875(5) . ?
N1 Si2 1.682(4) . ?
Si2 C45 1.880(5) . ?
Si2 C46 1.877(5) . ?
Si2 C47 1.890(4) . ?
C32 C33 1.411(6) . ?
C32 C36 1.429(6) . ?
C32 C37 1.499(6) . ?
C33 C34 1.414(6) . ?
C33 C38 1.500(6) . ?
C34 C35 1.421(6) . ?
C34 C39 1.499(6) . ?
C35 C36 1.412(6) . ?
C35 C40 1.513(6) . ?
C36 C41 1.505(6) . ?
C37 H37A 0.9800 . ?
C37 H37B 0.9800 . ?
C37 H37C 0.9800 . ?
C38 H38A 0.9800 . ?
C38 H38B 0.9800 . ?
C38 H38C 0.9800 . ?
C39 H39A 0.9800 . ?
C39 H39B 0.9800 . ?
C39 H39C 0.9800 . ?
C40 H40A 0.9800 . ?
C40 H40B 0.9800 . ?
C40 H40C 0.9800 . ?
C41 H41A 0.9800 . ?
C41 H41B 0.9800 . ?
C41 H41C 0.9800 . ?
C42 H42A 0.9800 . ?
C42 H42B 0.9800 . ?
C42 H42C 0.9800 . ?
C43 H43A 0.9800 . ?
C43 H43B 0.9800 . ?
C43 H43C 0.9800 . ?
C44 H44A 0.9800 . ?
C44 H44B 0.9800 . ?
C44 H44C 0.9800 . ?
C45 H45A 0.9800 . ?
C45 H45B 0.9800 . ?
C45 H45C 0.9800 . ?
C46 H46A 0.9800 . ?
C46 H46B 0.9800 . ?
C46 H46C 0.9800 . ?
C47 H47A 0.9800 . ?
C47 H47B 0.9800 . ?
C47 H47C 0.9800 . ?
Br2 Fe4 2.5196(8) . ?
Fe4 N4 1.966(3) . ?
Fe4 C79 2.335(4) . ?
Fe4 C80 2.325(4) . ?
Fe4 C81 2.354(5) . ?
Fe4 C82 2.342(5) . ?
Fe4 C83 2.332(4) . ?
Si3 N4 1.697(4) . ?
Si3 C89 1.865(5) . ?
Si3 C90 1.868(4) . ?
Si3 C91 1.870(5) . ?
Si4 N4 1.709(3) . ?
Si4 C92 1.872(5) . ?
Si4 C93 1.884(5) . ?
Si4 C94 1.867(5) . ?
C79 C80 1.416(6) . ?
C79 C83 1.412(6) . ?
C79 C84 1.497(6) . ?
C80 C81 1.420(6) . ?
C80 C85 1.500(6) . ?
C81 C82 1.425(6) . ?
C81 C86 1.497(6) . ?
C82 C83 1.432(6) . ?
C82 C87 1.507(6) . ?
C83 C88 1.506(6) . ?
C84 H84A 0.9800 . ?
C84 H84B 0.9800 . ?
C84 H84C 0.9800 . ?
C85 H85A 0.9800 . ?
C85 H85B 0.9800 . ?
C85 H85C 0.9800 . ?
C86 H86A 0.9800 . ?
C86 H86B 0.9800 . ?
C86 H86C 0.9800 . ?
C87 H87A 0.9800 . ?
C87 H87B 0.9800 . ?
C87 H87C 0.9800 . ?
C88 H88A 0.9800 . ?
C88 H88B 0.9800 . ?
C88 H88C 0.9800 . ?
C89 H89A 0.9800 . ?
C89 H89B 0.9800 . ?
C89 H89C 0.9800 . ?
C90 H90A 0.9800 . ?
C90 H90B 0.9800 . ?
C90 H90C 0.9800 . ?
C91 H91A 0.9800 . ?
C91 H91B 0.9800 . ?
C91 H91C 0.9800 . ?
C92 H92A 0.9800 . ?
C92 H92B 0.9800 . ?
C92 H92C 0.9800 . ?
C93 H93A 0.9800 . ?
C93 H93B 0.9800 . ?
C93 H93C 0.9800 . ?
C94 H94A 0.9800 . ?
C94 H94B 0.9800 . ?
C94 H94C 0.9800 . ?
C60A C61A 1.388(11) . ?
C60A C65A 1.399(11) . ?
C66A H66D 0.9800 . ?
C66A H66E 0.9800 . ?
C66A H66F 0.9800 . ?
C66A C61A 1.510(11) . ?
C61A C62A 1.391(10) . ?
C62A C63A 1.379(14) . ?
C62A H62A 0.946(18) . ?
C63A C67A 1.513(12) . ?
C63A C64A 1.382(15) . ?
C67A H67D 0.9800 . ?
C67A H67E 0.9800 . ?
C67A H67F 0.9800 . ?
C64A C65A 1.386(12) . ?
C64A H64A 0.953(18) . ?
C65A C68A 1.518(13) . ?
C68A H68D 0.9800 . ?
C68A H68E 0.9800 . ?
C68A H68F 0.9800 . ?

loop_
_geom_torsion_atom_site_label_1
_geom_torsion_atom_site_label_2
_geom_torsion_atom_site_label_3
_geom_torsion_atom_site_label_4
_geom_torsion
_geom_torsion_site_symmetry_1
_geom_torsion_site_symmetry_2
_geom_torsion_site_symmetry_3
_geom_torsion_site_symmetry_4
_geom_torsion_publ_flag
Fe3 C49 C50 C51 -59.7(3) . . . . ?
Fe3 C49 C53 C52 59.9(3) . . . . ?
Fe3 C50 C51 C52 -58.4(3) . . . . ?
Fe3 C51 C52 C53 -57.1(3) . . . . ?
Fe3 C52 C53 C49 -57.0(3) . . . . ?
Fe3 C54 C55 C56 -60.1(3) . . . . ?
Fe3 C54 C58 C57 60.1(3) . . . . ?
Fe3 C55 C56 C57 -58.1(3) . . . . ?
Fe3 C56 C57 C58 -57.3(3) . . . . ?
Fe3 C57 C58 C54 -57.3(3) . . . . ?
N5 C54 C55 Fe3 -116.6(4) . . . . ?
N5 C54 C55 C56 -176.7(3) . . . . ?
N5 C54 C58 Fe3 116.4(4) . . . . ?
N5 C54 C58 C57 176.5(3) . . . . ?
N5 C69 C70 C71 -112.6(4) . . . . ?
N5 C69 C70 C75 71.2(5) . . . . ?
N6 C49 C50 Fe3 -116.4(4) . . . . ?
N6 C49 C50 C51 -176.1(4) . . . . ?
N6 C49 C53 Fe3 116.5(4) . . . . ?
N6 C49 C53 C52 176.3(3) . . . . ?
N6 C59 C60 C61 -75.2(15) . . . . ?
N6 C59 C60 C65 101.2(19) . . . . ?
N6 C59 C60A C61A -78.0(15) . . . . ?
N6 C59 C60A C65A 96.9(17) . . . . ?
C48 N5 C54 Fe3 -3.6(6) . . . . ?
C48 N5 C54 C55 85.9(5) . . . . ?
C48 N5 C54 C58 -92.5(5) . . . . ?
C48 N5 C69 C70 29.9(5) . . . . ?
C48 N6 C49 Fe3 3.9(6) . . . . ?
C48 N6 C49 C50 93.3(5) . . . . ?
C48 N6 C49 C53 -84.9(5) . . . . ?
C48 N6 C59 C60 -42.2(7) . . . . ?
C48 N6 C59 C60A -35.2(8) . . . . ?
C49 N6 C48 N5 -7.3(7) . . . . ?
C49 N6 C59 C60 146.1(6) . . . . ?
C49 N6 C59 C60A 153.2(6) . . . . ?
C49 C50 C51 Fe3 56.7(2) . . . . ?
C49 C50 C51 C52 -1.7(4) . . . . ?
C50 C49 C53 Fe3 -62.0(3) . . . . ?
C50 C49 C53 C52 -2.2(4) . . . . ?
C50 C51 C52 Fe3 57.5(3) . . . . ?
C50 C51 C52 C53 0.3(4) . . . . ?
C51 C52 C53 Fe3 58.1(3) . . . . ?
C51 C52 C53 C49 1.1(4) . . . . ?
C53 C49 C50 Fe3 62.1(3) . . . . ?
C53 C49 C50 C51 2.4(4) . . . . ?
C54 N5 C48 N6 7.1(7) . . . . ?
C54 N5 C69 C70 -159.1(4) . . . . ?
C54 C55 C56 Fe3 57.1(3) . . . . ?
C54 C55 C56 C57 -1.0(4) . . . . ?
C55 C54 C58 Fe3 -62.2(3) . . . . ?
C55 C54 C58 C57 -2.1(4) . . . . ?
C55 C56 C57 Fe3 57.0(3) . . . . ?
C55 C56 C57 C58 -0.3(4) . . . . ?
C56 C57 C58 Fe3 58.8(3) . . . . ?
C56 C57 C58 C54 1.5(4) . . . . ?
C58 C54 C55 Fe3 62.1(3) . . . . ?
C58 C54 C55 C56 1.9(4) . . . . ?
C59 N6 C48 N5 -178.2(4) . . . . ?
C59 N6 C49 Fe3 174.9(3) . . . . ?
C59 N6 C49 C50 -95.7(4) . . . . ?
C59 N6 C49 C53 86.0(5) . . . . ?
C59 C60 C61 C62 179.2(17) . . . . ?
C59 C60 C61 C66 2(2) . . . . ?
C59 C60 C65 C64 -178.3(16) . . . . ?
C59 C60 C65 C68 2(3) . . . . ?
C59 C60A C61A C66A -3(2) . . . . ?
C59 C60A C61A C62A 175.9(17) . . . . ?
C59 C60A C65A C64A -175.1(15) . . . . ?
C59 C60A C65A C68A 4(3) . . . . ?
C60 C61 C62 C63 -2(2) . . . . ?
C61 C60 C65 C64 -2(3) . . . . ?
C61 C60 C65 C68 178.1(14) . . . . ?
C61 C62 C63 C64 1.3(19) . . . . ?
C61 C62 C63 C67 -178.0(15) . . . . ?
C62 C63 C64 C65 -0.5(18) . . . . ?
C63 C64 C65 C60 1(2) . . . . ?
C63 C64 C65 C68 -179.2(12) . . . . ?
C65 C60 C61 C62 3(2) . . . . ?
C65 C60 C61 C66 -174.8(16) . . . . ?
C66 C61 C62 C63 175.2(11) . . . . ?
C67 C63 C64 C65 178.8(14) . . . . ?
C69 N5 C48 N6 177.1(4) . . . . ?
C69 N5 C54 Fe3 -174.0(3) . . . . ?
C69 N5 C54 C55 -84.4(5) . . . . ?
C69 N5 C54 C58 97.2(4) . . . . ?
C69 C70 C71 C72 -175.2(3) . . . . ?
C69 C70 C71 C76 2.5(6) . . . . ?
C69 C70 C75 C74 173.8(3) . . . . ?
C69 C70 C75 C78 -5.1(5) . . . . ?
C70 C71 C72 C73 1.6(6) . . . . ?
C71 C70 C75 C74 -2.5(5) . . . . ?
C71 C70 C75 C78 178.6(3) . . . . ?
C71 C72 C73 C74 -2.6(6) . . . . ?
C71 C72 C73 C77 174.9(4) . . . . ?
C72 C73 C74 C75 1.1(6) . . . . ?
C73 C74 C75 C70 1.5(6) . . . . ?
C73 C74 C75 C78 -179.6(4) . . . . ?
C75 C70 C71 C72 1.1(5) . . . . ?
C75 C70 C71 C76 178.8(4) . . . . ?
C76 C71 C72 C73 -176.2(4) . . . . ?
C77 C73 C74 C75 -176.4(4) . . . . ?
C1 N2 C7 Fe1 0.0(5) . . . . ?
C1 N2 C7 C8 90.0(5) . . . . ?
C1 N2 C7 C11 -89.3(5) . . . . ?
C1 N2 C22 C23 -42.4(5) . . . . ?
C1 N3 C12 C13 19.7(5) . . . . ?
Fe1 C2 N3 C1 -6.5(5) . . . . ?
Fe1 C2 N3 C12 179.0(3) . . . . ?
Fe1 C2 C3 C4 60.1(3) . . . . ?
Fe1 C2 C6 C5 -60.0(3) . . . . ?
Fe1 C3 C4 C5 58.4(3) . . . . ?
Fe1 C4 C5 C6 57.2(3) . . . . ?
Fe1 C5 C6 C2 57.2(3) . . . . ?
Fe1 C7 C8 C9 -59.9(3) . . . . ?
Fe1 C7 C11 C10 60.1(3) . . . . ?
Fe1 C8 C9 C10 -58.4(3) . . . . ?
Fe1 C9 C10 C11 -57.1(3) . . . . ?
Fe1 C10 C11 C7 -57.0(2) . . . . ?
N2 C1 N3 C2 8.6(6) . . . . ?
N2 C1 N3 C12 -177.1(4) . . . . ?
N2 C7 C8 Fe1 -117.3(4) . . . . ?
N2 C7 C8 C9 -177.2(3) . . . . ?
N2 C7 C11 Fe1 117.3(4) . . . . ?
N2 C7 C11 C10 177.4(3) . . . . ?
N2 C22 C23 C24 -73.2(5) . . . . ?
N2 C22 C23 C28 109.4(4) . . . . ?
C2 N3 C12 C13 -165.4(3) . . . . ?
C2 C3 C4 Fe1 -57.2(3) . . . . ?
C2 C3 C4 C5 1.2(4) . . . . ?
N3 C1 N2 C7 -5.0(6) . . . . ?
N3 C1 N2 C22 -173.5(4) . . . . ?
N3 C2 C3 Fe1 117.0(4) . . . . ?
N3 C2 C3 C4 177.1(4) . . . . ?
N3 C2 C6 Fe1 -117.2(4) . . . . ?
N3 C2 C6 C5 -177.1(3) . . . . ?
N3 C12 C13 C14 74.9(4) . . . . ?
N3 C12 C13 C18 -104.5(4) . . . . ?
C3 C2 N3 C1 -95.6(5) . . . . ?
C3 C2 N3 C12 89.9(5) . . . . ?
C3 C2 C6 Fe1 61.7(3) . . . . ?
C3 C2 C6 C5 1.8(4) . . . . ?
C3 C4 C5 Fe1 -57.3(3) . . . . ?
C3 C4 C5 C6 -0.1(4) . . . . ?
C4 C5 C6 Fe1 -58.2(3) . . . . ?
C4 C5 C6 C2 -1.0(4) . . . . ?
C6 C2 N3 C1 83.1(5) . . . . ?
C6 C2 N3 C12 -91.4(4) . . . . ?
C6 C2 C3 Fe1 -61.9(3) . . . . ?
C6 C2 C3 C4 -1.8(4) . . . . ?
C7 N2 C22 C23 148.1(4) . . . . ?
C7 C8 C9 Fe1 56.9(3) . . . . ?
C7 C8 C9 C10 -1.5(4) . . . . ?
C8 C7 C11 Fe1 -62.1(3) . . . . ?
C8 C7 C11 C10 -2.0(4) . . . . ?
C8 C9 C10 Fe1 57.3(3) . . . . ?
C8 C9 C10 C11 0.2(4) . . . . ?
C9 C10 C11 Fe1 58.1(3) . . . . ?
C9 C10 C11 C7 1.1(4) . . . . ?
C11 C7 C8 Fe1 62.1(3) . . . . ?
C11 C7 C8 C9 2.2(4) . . . . ?
C12 C13 C14 C15 -178.6(4) . . . . ?
C12 C13 C14 C19 -0.3(6) . . . . ?
C12 C13 C18 C17 178.2(4) . . . . ?
C12 C13 C18 C21 -0.5(6) . . . . ?
C13 C14 C15 C16 -0.3(6) . . . . ?
C14 C13 C18 C17 -1.2(6) . . . . ?
C14 C13 C18 C21 180.0(4) . . . . ?
C14 C15 C16 C17 0.1(6) . . . . ?
C14 C15 C16 C20 -179.0(4) . . . . ?
C15 C16 C17 C18 -0.5(6) . . . . ?
C16 C17 C18 C13 1.1(6) . . . . ?
C16 C17 C18 C21 179.9(4) . . . . ?
C18 C13 C14 C15 0.8(6) . . . . ?
C18 C13 C14 C19 179.2(4) . . . . ?
C19 C14 C15 C16 -178.7(4) . . . . ?
C20 C16 C17 C18 178.6(4) . . . . ?
C22 N2 C7 Fe1 168.6(3) . . . . ?
C22 N2 C7 C8 -101.4(4) . . . . ?
C22 N2 C7 C11 79.3(5) . . . . ?
C22 C23 C24 C25 -175.3(3) . . . . ?
C22 C23 C24 C29 4.0(5) . . . . ?
C22 C23 C28 C27 174.6(4) . . . . ?
C22 C23 C28 C31 -4.8(6) . . . . ?
C23 C24 C25 C26 0.1(6) . . . . ?
C24 C23 C28 C27 -2.7(6) . . . . ?
C24 C23 C28 C31 177.9(4) . . . . ?
C24 C25 C26 C27 -1.6(6) . . . . ?
C24 C25 C26 C30 177.2(4) . . . . ?
C25 C26 C27 C28 0.9(6) . . . . ?
C26 C27 C28 C23 1.2(6) . . . . ?
C26 C27 C28 C31 -179.3(4) . . . . ?
C28 C23 C24 C25 2.1(5) . . . . ?
C28 C23 C24 C29 -178.5(3) . . . . ?
C29 C24 C25 C26 -179.3(3) . . . . ?
C30 C26 C27 C28 -177.8(4) . . . . ?
Fe2 N1 Si2 C45 -23.7(3) . . . . ?
Fe2 N1 Si2 C46 97.8(3) . . . . ?
Fe2 N1 Si2 C47 -141.9(2) . . . . ?
Fe2 C32 C33 C34 -62.8(3) . . . . ?
Fe2 C32 C33 C38 118.8(4) . . . . ?
Fe2 C32 C36 C35 64.0(3) . . . . ?
Fe2 C32 C36 C41 -123.4(4) . . . . ?
Fe2 C33 C34 C35 -64.4(3) . . . . ?
Fe2 C33 C34 C39 124.2(4) . . . . ?
Fe2 C34 C35 C36 -65.5(3) . . . . ?
Fe2 C34 C35 C40 117.2(4) . . . . ?
Fe2 C35 C36 C32 -66.3(3) . . . . ?
Fe2 C35 C36 C41 121.2(4) . . . . ?
Si1 N1 Si2 C45 147.2(2) . . . . ?
Si1 N1 Si2 C46 -91.4(3) . . . . ?
Si1 N1 Si2 C47 28.9(3) . . . . ?
C32 C33 C34 Fe2 64.8(3) . . . . ?
C32 C33 C34 C35 0.4(4) . . . . ?
C32 C33 C34 C39 -171.0(4) . . . . ?
C33 C32 C36 Fe2 -62.4(3) . . . . ?
C33 C32 C36 C35 1.6(4) . . . . ?
C33 C32 C36 C41 174.2(4) . . . . ?
C33 C34 C35 Fe2 66.2(3) . . . . ?
C33 C34 C35 C36 0.6(4) . . . . ?
C33 C34 C35 C40 -176.6(4) . . . . ?
C34 C35 C36 Fe2 65.0(3) . . . . ?
C34 C35 C36 C32 -1.4(4) . . . . ?
C34 C35 C36 C41 -173.9(4) . . . . ?
C36 C32 C33 Fe2 61.6(3) . . . . ?
C36 C32 C33 C34 -1.2(4) . . . . ?
C36 C32 C33 C38 -179.7(4) . . . . ?
C37 C32 C33 Fe2 -119.6(4) . . . . ?
C37 C32 C33 C34 177.6(4) . . . . ?
C37 C32 C33 C38 -0.9(6) . . . . ?
C37 C32 C36 Fe2 118.8(4) . . . . ?
C37 C32 C36 C35 -177.2(4) . . . . ?
C37 C32 C36 C41 -4.6(6) . . . . ?
C38 C33 C34 Fe2 -116.8(4) . . . . ?
C38 C33 C34 C35 178.8(4) . . . . ?
C38 C33 C34 C39 7.4(6) . . . . ?
C39 C34 C35 Fe2 -122.4(4) . . . . ?
C39 C34 C35 C36 172.1(4) . . . . ?
C39 C34 C35 C40 -5.2(6) . . . . ?
C40 C35 C36 Fe2 -117.8(4) . . . . ?
C40 C35 C36 C32 175.9(4) . . . . ?
C40 C35 C36 C41 3.4(6) . . . . ?
C42 Si1 N1 Fe2 -141.6(2) . . . . ?
C42 Si1 N1 Si2 47.0(3) . . . . ?
C43 Si1 N1 Fe2 95.0(2) . . . . ?
C43 Si1 N1 Si2 -76.4(3) . . . . ?
C44 Si1 N1 Fe2 -23.6(3) . . . . ?
C44 Si1 N1 Si2 165.0(3) . . . . ?
Fe4 C79 C80 C81 65.2(3) . . . . ?
Fe4 C79 C80 C85 -124.5(5) . . . . ?
Fe4 C79 C83 C82 -64.3(3) . . . . ?
Fe4 C79 C83 C88 117.1(4) . . . . ?
Fe4 C80 C81 C82 63.2(3) . . . . ?
Fe4 C80 C81 C86 -114.5(5) . . . . ?
Fe4 C81 C82 C83 63.7(3) . . . . ?
Fe4 C81 C82 C87 -123.1(4) . . . . ?
Fe4 C82 C83 C79 64.3(3) . . . . ?
Fe4 C82 C83 C88 -117.1(4) . . . . ?
C79 C80 C81 Fe4 -64.7(3) . . . . ?
C79 C80 C81 C82 -1.5(5) . . . . ?
C79 C80 C81 C86 -179.2(4) . . . . ?
C80 C79 C83 Fe4 63.4(3) . . . . ?
C80 C79 C83 C82 -0.9(5) . . . . ?
C80 C79 C83 C88 -179.5(4) . . . . ?
C80 C81 C82 Fe4 -62.7(3) . . . . ?
C80 C81 C82 C83 1.0(5) . . . . ?
C80 C81 C82 C87 174.2(4) . . . . ?
C81 C82 C83 Fe4 -64.4(3) . . . . ?
C81 C82 C83 C79 -0.1(5) . . . . ?
C81 C82 C83 C88 178.5(4) . . . . ?
C83 C79 C80 Fe4 -63.7(3) . . . . ?
C83 C79 C80 C81 1.5(5) . . . . ?
C83 C79 C80 C85 171.8(4) . . . . ?
C84 C79 C80 Fe4 117.9(5) . . . . ?
C84 C79 C80 C81 -176.9(4) . . . . ?
C84 C79 C80 C85 -6.6(8) . . . . ?
C84 C79 C83 Fe4 -118.2(5) . . . . ?
C84 C79 C83 C82 177.5(4) . . . . ?
C84 C79 C83 C88 -1.1(7) . . . . ?
C85 C80 C81 Fe4 125.2(5) . . . . ?
C85 C80 C81 C82 -171.7(4) . . . . ?
C85 C80 C81 C86 10.7(7) . . . . ?
C86 C81 C82 Fe4 114.9(5) . . . . ?
C86 C81 C82 C83 178.7(4) . . . . ?
C86 C81 C82 C87 -8.1(7) . . . . ?
C87 C82 C83 Fe4 122.3(4) . . . . ?
C87 C82 C83 C79 -173.4(4) . . . . ?
C87 C82 C83 C88 5.2(7) . . . . ?
C89 Si3 N4 Fe4 -125.6(2) . . . . ?
C89 Si3 N4 Si4 57.2(3) . . . . ?
C90 Si3 N4 Fe4 -4.7(3) . . . . ?
C90 Si3 N4 Si4 178.0(3) . . . . ?
C91 Si3 N4 Fe4 113.5(2) . . . . ?
C91 Si3 N4 Si4 -63.8(3) . . . . ?
C92 Si4 N4 Fe4 -148.7(3) . . . . ?
C92 Si4 N4 Si3 28.6(4) . . . . ?
C93 Si4 N4 Fe4 91.5(3) . . . . ?
C93 Si4 N4 Si3 -91.2(3) . . . . ?
C94 Si4 N4 Fe4 -30.7(3) . . . . ?
C94 Si4 N4 Si3 146.6(3) . . . . ?
C60A C61A C62A C63A -0.2(19) . . . . ?
C66A C61A C62A C63A 179.0(11) . . . . ?
C61A C60A C65A C64A 0(3) . . . . ?
C61A C60A C65A C68A 178.5(15) . . . . ?
C61A C62A C63A C67A 178.8(15) . . . . ?
C61A C62A C63A C64A -2(2) . . . . ?
C62A C63A C64A C65A 2(2) . . . . ?
C63A C64A C65A C60A -2(2) . . . . ?
C63A C64A C65A C68A 179.7(14) . . . . ?
C67A C63A C64A C65A -177.9(16) . . . . ?
C65A C60A C61A C66A -178.1(16) . . . . ?
C65A C60A C61A C62A 1(2) . . . . ?
